data_4304189
loop_
_publ_author_name
'Jennifer Scott'
'Indu Vidyaratne'
'Ilia Korobkov'
'Sandro Gambarotta'
'Peter H. M. Budzelaar'

_publ_section_title
;
Multiple Pathways for Dinitrogen Activation during the Reduction of an Fe
Bis(iminepyridine) Complex
;
_journal_name_full 'Inorganic Chemistry'
_journal_page_first 896
_journal_page_last 911
_journal_paper_doi 10.1021/ic701643d
_journal_volume 47
_journal_year 2008
_chemical_formula_sum 'C82 H118 Fe2 N10 Na3 O4'
_chemical_formula_weight 1488.53
_chemical_name_systematic
;
 ?
;
_space_group_IT_number 14
_symmetry_cell_setting monoclinic
_symmetry_space_group_name_Hall '-P 2yn'
_symmetry_space_group_name_H-M 'P 1 21/n 1'
_atom_sites_solution_hydrogens geom
_atom_sites_solution_primary direct
_atom_sites_solution_secondary difmap
_audit_creation_method SHELXL-97
_cell_angle_alpha 90.00
_cell_angle_beta 95.840(2)
_cell_angle_gamma 90.00
_cell_formula_units_Z 4
_cell_length_a 18.343(3)
_cell_length_b 22.444(3)
_cell_length_c 20.117(3)
_cell_measurement_reflns_used 601
_cell_measurement_temperature 203(2)
_cell_measurement_theta_max 21.92
_cell_measurement_theta_min 2.22
_cell_volume 8239(2)
_computing_cell_refinement 'SMART, Bruker (2000)'
_computing_data_collection 'SMART, Bruker (2000)'
_computing_data_reduction 'XPREP, Bruker (2000)'
_computing_molecular_graphics 'SHELXTL, Bruker (2000)'
_computing_publication_material 'SHELXTL, Bruker (2000)'
_computing_structure_refinement 'SHELXL-97 (Sheldrick, 1997)'
_computing_structure_solution 'SHELXS-97 (Sheldrick, 1990)'
_diffrn_ambient_temperature 203(2)
_diffrn_measured_fraction_theta_full 0.988
_diffrn_measured_fraction_theta_max 0.988
_diffrn_measurement_device_type 'CCD area detector'
_diffrn_measurement_method 'phi and omega scans'
_diffrn_radiation_monochromator graphite
_diffrn_radiation_source 'fine-focus sealed tube'
_diffrn_radiation_type MoK\a
_diffrn_radiation_wavelength 0.71073
_diffrn_reflns_av_R_equivalents 0.1612
_diffrn_reflns_av_sigmaI/netI 0.1303
_diffrn_reflns_limit_h_max 19
_diffrn_reflns_limit_h_min -19
_diffrn_reflns_limit_k_max 23
_diffrn_reflns_limit_k_min -23
_diffrn_reflns_limit_l_max 21
_diffrn_reflns_limit_l_min -21
_diffrn_reflns_number 47606
_diffrn_reflns_theta_full 22.01
_diffrn_reflns_theta_max 22.01
_diffrn_reflns_theta_min 1.43
_diffrn_standards_decay_% <1
_exptl_absorpt_coefficient_mu 0.421
_exptl_absorpt_correction_T_max 0.9205
_exptl_absorpt_correction_T_min 0.9205
_exptl_absorpt_correction_type multi-scan
_exptl_absorpt_process_details 'SADABS, Bruker (2000)'
_exptl_crystal_colour dk_brown
_exptl_crystal_density_diffrn 1.200
_exptl_crystal_density_meas ?
_exptl_crystal_density_method 'not measured'
_exptl_crystal_description block
_exptl_crystal_F_000 3188
_exptl_crystal_size_max 0.20
_exptl_crystal_size_mid 0.20
_exptl_crystal_size_min 0.20
_refine_diff_density_max 1.464
_refine_diff_density_min -0.365
_refine_diff_density_rms 0.089
_refine_ls_extinction_method none
_refine_ls_goodness_of_fit_ref 1.005
_refine_ls_hydrogen_treatment constr
_refine_ls_matrix_type full
_refine_ls_number_parameters 910
_refine_ls_number_reflns 9986
_refine_ls_number_restraints 0
_refine_ls_restrained_S_all 1.005
_refine_ls_R_factor_all 0.1783
_refine_ls_R_factor_gt 0.0744
_refine_ls_shift/su_max 0.001
_refine_ls_shift/su_mean 0.001
_refine_ls_structure_factor_coef Fsqd
_refine_ls_weighting_details 'calc w=1/[\s^2^(Fo^2^)+(0.1237P)^2^+3.4609P] where P=(Fo^2^+2Fc^2^)/3'
_refine_ls_weighting_scheme calc
_refine_ls_wR_factor_gt 0.1745
_refine_ls_wR_factor_ref 0.2399
_reflns_number_gt 4792
_reflns_number_total 9986
_reflns_threshold_expression >2sigma(I)
_cod_data_source_file ic701643d-file003_5.cif
_cod_data_source_block complex_5_sg3301
_cod_depositor_comments
;
The following automatic conversions were performed:
'_symmetry_cell_setting' value 'Monoclinic' changed to 'monoclinic'
according to '/home/saulius/struct/CIF-dictionaries/cif_core.dic'
dictionary named 'cif_core.dic' version 2.4.1 from 2010-06-29.

Automatic conversion script
Id: cif_fix_enum 1527 2010-12-29 10:47:43Z saulius 

The following automatic conversions were performed:

'_exptl_crystal_density_meas' value 'n/a' was changed to '?' - the
value is perceived as not measured.

Automatic conversion script
Id: cif_fix_values 3008 2015-01-20 13:52:24Z robertas 
;
_cod_database_code 4304189

loop_
_symmetry_equiv_pos_as_xyz
'x, y, z'
'-x+1/2, y+1/2, -z+1/2'
'-x, -y, -z'
'x-1/2, -y-1/2, z-1/2'

loop_
_atom_site_label
_atom_site_type_symbol
_atom_site_fract_x
_atom_site_fract_y
_atom_site_fract_z
_atom_site_U_iso_or_equiv
_atom_site_adp_type
_atom_site_occupancy
_atom_site_symmetry_multiplicity
_atom_site_calc_flag
_atom_site_refinement_flags
_atom_site_disorder_assembly
_atom_site_disorder_group
Fe1 Fe 0.72183(6) 0.45123(5) 0.78197(5) 0.0276(3) Uani 1 1 d . . .
Na1 Na 0.8262(2) 0.43713(17) 0.67531(18) 0.0653(12) Uani 1 1 d . . .
Na2 Na 0.8059(2) 0.4195(2) 0.91561(19) 0.0821(14) Uani 1 1 d . . .
N1 N 0.7377(3) 0.5337(3) 0.7916(3) 0.0267(16) Uani 1 1 d . . .
N2 N 0.8238(3) 0.4512(3) 0.7986(3) 0.0317(17) Uani 1 1 d . . .
N3 N 0.7385(4) 0.3685(3) 0.7816(3) 0.0340(18) Uani 1 1 d . . .
N4 N 0.6282(4) 0.4543(3) 0.7660(3) 0.0325(17) Uani 1 1 d . . .
N5 N 0.5649(4) 0.4605(3) 0.7584(4) 0.049(2) Uani 1 1 d . . .
C1 C 0.8305(5) 0.6167(4) 0.8148(5) 0.047(3) Uani 1 1 d . . .
H1A H 0.7871 0.6415 0.8085 0.071 Uiso 1 1 calc R . .
H1B H 0.8640 0.6276 0.7824 0.071 Uiso 1 1 calc R . .
H1C H 0.8544 0.6224 0.8596 0.071 Uiso 1 1 calc R . .
C2 C 0.8091(4) 0.5529(3) 0.8054(4) 0.0275(19) Uani 1 1 d . . .
C3 C 0.8589(4) 0.5064(4) 0.8114(4) 0.029(2) Uani 1 1 d . . .
C4 C 0.9367(5) 0.5053(4) 0.8255(4) 0.042(2) Uani 1 1 d . . .
H4A H 0.9631 0.5409 0.8334 0.050 Uiso 1 1 calc R . .
C5 C 0.9726(5) 0.4511(4) 0.8275(4) 0.047(2) Uani 1 1 d . . .
H5A H 1.0239 0.4509 0.8369 0.056 Uiso 1 1 calc R . .
C6 C 0.9373(5) 0.3972(4) 0.8163(4) 0.042(2) Uani 1 1 d . . .
H6A H 0.9644 0.3616 0.8176 0.051 Uiso 1 1 calc R . .
C7 C 0.8602(4) 0.3958(4) 0.8027(4) 0.028(2) Uani 1 1 d . . .
C8 C 0.8113(4) 0.3487(4) 0.7924(4) 0.031(2) Uani 1 1 d . . .
C9 C 0.8317(5) 0.2859(4) 0.7945(4) 0.043(2) Uani 1 1 d . . .
H9A H 0.8845 0.2824 0.8032 0.064 Uiso 1 1 calc R . .
H9B H 0.8156 0.2674 0.7520 0.064 Uiso 1 1 calc R . .
H9C H 0.8087 0.2661 0.8298 0.064 Uiso 1 1 calc R . .
C10 C 0.6808(4) 0.5763(3) 0.7848(4) 0.029(2) Uani 1 1 d . . .
C11 C 0.6464(5) 0.5953(4) 0.8415(4) 0.037(2) Uani 1 1 d . . .
C12 C 0.5855(5) 0.6318(4) 0.8328(5) 0.046(2) Uani 1 1 d . . .
H12A H 0.5624 0.6440 0.8701 0.055 Uiso 1 1 calc R . .
C13 C 0.5582(5) 0.6509(4) 0.7693(5) 0.045(2) Uani 1 1 d . . .
H13A H 0.5157 0.6746 0.7639 0.054 Uiso 1 1 calc R . .
C14 C 0.5921(5) 0.6357(4) 0.7153(5) 0.043(2) Uani 1 1 d . . .
H14A H 0.5737 0.6504 0.6731 0.052 Uiso 1 1 calc R . .
C15 C 0.6547(4) 0.5983(4) 0.7204(4) 0.034(2) Uani 1 1 d . . .
C16 C 0.6736(5) 0.5733(4) 0.9099(4) 0.041(2) Uani 1 1 d . . .
H16A H 0.7260 0.5630 0.9092 0.049 Uiso 1 1 calc R . .
C17 C 0.6689(6) 0.6197(5) 0.9639(5) 0.077(4) Uani 1 1 d . . .
H17A H 0.6951 0.6552 0.9526 0.115 Uiso 1 1 calc R . .
H17B H 0.6908 0.6040 1.0063 0.115 Uiso 1 1 calc R . .
H17C H 0.6179 0.6295 0.9674 0.115 Uiso 1 1 calc R . .
C18 C 0.6348(5) 0.5180(4) 0.9285(5) 0.061(3) Uani 1 1 d . . .
H18A H 0.6390 0.4877 0.8947 0.092 Uiso 1 1 calc R . .
H18B H 0.5835 0.5269 0.9314 0.092 Uiso 1 1 calc R . .
H18C H 0.6568 0.5036 0.9714 0.092 Uiso 1 1 calc R . .
C19 C 0.6923(5) 0.5823(4) 0.6590(4) 0.047(3) Uani 1 1 d . . .
H19A H 0.7365 0.5585 0.6735 0.056 Uiso 1 1 calc R . .
C20 C 0.7161(6) 0.6378(5) 0.6252(5) 0.074(3) Uani 1 1 d . . .
H20A H 0.7492 0.6605 0.6562 0.112 Uiso 1 1 calc R . .
H20B H 0.6735 0.6619 0.6108 0.112 Uiso 1 1 calc R . .
H20C H 0.7410 0.6269 0.5866 0.112 Uiso 1 1 calc R . .
C21 C 0.6410(7) 0.5441(5) 0.6135(5) 0.077(4) Uani 1 1 d . . .
H21A H 0.6277 0.5089 0.6375 0.115 Uiso 1 1 calc R . .
H21B H 0.6651 0.5323 0.5749 0.115 Uiso 1 1 calc R . .
H21C H 0.5971 0.5667 0.5990 0.115 Uiso 1 1 calc R . .
C22 C 0.6818(4) 0.3251(3) 0.7665(4) 0.028(2) Uani 1 1 d . . .
C23 C 0.6351(5) 0.3089(4) 0.8133(4) 0.039(2) Uani 1 1 d . . .
C24 C 0.5786(5) 0.2689(4) 0.7970(5) 0.053(3) Uani 1 1 d . . .
H24A H 0.5464 0.2589 0.8288 0.064 Uiso 1 1 calc R . .
C25 C 0.5696(5) 0.2437(4) 0.7338(6) 0.051(3) Uani 1 1 d . . .
H25A H 0.5323 0.2155 0.7231 0.062 Uiso 1 1 calc R . .
C26 C 0.6153(5) 0.2601(4) 0.6868(5) 0.046(3) Uani 1 1 d . . .
H26A H 0.6078 0.2438 0.6436 0.055 Uiso 1 1 calc R . .
C27 C 0.6723(4) 0.3004(3) 0.7019(4) 0.032(2) Uani 1 1 d . . .
C28 C 0.6424(5) 0.3359(5) 0.8836(5) 0.055(3) Uani 1 1 d . . .
H28A H 0.6737 0.3717 0.8826 0.066 Uiso 1 1 calc R . .
C29 C 0.5711(5) 0.3554(5) 0.9071(5) 0.072(3) Uani 1 1 d . . .
H29A H 0.5800 0.3723 0.9515 0.108 Uiso 1 1 calc R . .
H29B H 0.5387 0.3213 0.9082 0.108 Uiso 1 1 calc R . .
H29C H 0.5485 0.3852 0.8767 0.108 Uiso 1 1 calc R . .
C30 C 0.6804(8) 0.2937(6) 0.9324(6) 0.125(6) Uani 1 1 d . . .
H30A H 0.7261 0.2811 0.9166 0.188 Uiso 1 1 calc R . .
H30B H 0.6494 0.2592 0.9371 0.188 Uiso 1 1 calc R . .
H30C H 0.6903 0.3133 0.9754 0.188 Uiso 1 1 calc R . .
C31 C 0.7206(5) 0.3178(4) 0.6476(4) 0.039(2) Uani 1 1 d . . .
H31A H 0.7681 0.3313 0.6704 0.047 Uiso 1 1 calc R . .
C32 C 0.6877(5) 0.3707(4) 0.6069(5) 0.059(3) Uani 1 1 d . . .
H32A H 0.6788 0.4032 0.6368 0.089 Uiso 1 1 calc R . .
H32B H 0.6418 0.3587 0.5822 0.089 Uiso 1 1 calc R . .
H32C H 0.7216 0.3836 0.5758 0.089 Uiso 1 1 calc R . .
C33 C 0.7370(5) 0.2667(4) 0.6016(5) 0.061(3) Uani 1 1 d . . .
H33A H 0.7584 0.2338 0.6281 0.091 Uiso 1 1 calc R . .
H33B H 0.7711 0.2801 0.5709 0.091 Uiso 1 1 calc R . .
H33C H 0.6919 0.2537 0.5764 0.091 Uiso 1 1 calc R . .
Fe2 Fe 0.32100(6) 0.55227(5) 0.70858(5) 0.0277(3) Uani 1 1 d . . .
Na3 Na 0.48515(18) 0.54187(16) 0.74955(19) 0.0568(11) Uani 1 1 d . . .
N6 N 0.3153(3) 0.6333(3) 0.7315(3) 0.0299(17) Uani 1 1 d . . .
N7 N 0.3607(3) 0.5483(3) 0.7959(3) 0.0264(16) Uani 1 1 d . . .
N8 N 0.3255(3) 0.4678(3) 0.7196(3) 0.0289(17) Uani 1 1 d . . .
N9 N 0.2640(4) 0.5553(3) 0.6315(4) 0.0357(18) Uani 1 1 d . . .
N10 N 0.2279(5) 0.5583(3) 0.5837(4) 0.075(3) Uani 1 1 d . . .
C34 C 0.3521(5) 0.7127(4) 0.8167(5) 0.053(3) Uani 1 1 d . . .
H34A H 0.3300 0.7383 0.7814 0.079 Uiso 1 1 calc R . .
H34B H 0.4031 0.7237 0.8275 0.079 Uiso 1 1 calc R . .
H34C H 0.3261 0.7171 0.8561 0.079 Uiso 1 1 calc R . .
C35 C 0.3478(4) 0.6498(4) 0.7940(4) 0.031(2) Uani 1 1 d . . .
C36 C 0.3737(4) 0.6009(4) 0.8315(4) 0.031(2) Uani 1 1 d . . .
C37 C 0.4087(4) 0.5977(4) 0.8967(4) 0.038(2) Uani 1 1 d . . .
H37A H 0.4184 0.6326 0.9218 0.046 Uiso 1 1 calc R . .
C38 C 0.4287(5) 0.5427(4) 0.9239(4) 0.042(2) Uani 1 1 d . . .
H38A H 0.4531 0.5409 0.9673 0.050 Uiso 1 1 calc R . .
C39 C 0.4138(4) 0.4907(4) 0.8888(4) 0.037(2) Uani 1 1 d . . .
H39A H 0.4277 0.4538 0.9081 0.045 Uiso 1 1 calc R . .
C40 C 0.3781(4) 0.4933(4) 0.8245(4) 0.032(2) Uani 1 1 d . . .
C41 C 0.3578(4) 0.4473(4) 0.7786(4) 0.029(2) Uani 1 1 d . . .
C42 C 0.3699(5) 0.3818(4) 0.7940(4) 0.049(3) Uani 1 1 d . . .
H42A H 0.3520 0.3583 0.7553 0.074 Uiso 1 1 calc R . .
H42B H 0.3436 0.3708 0.8316 0.074 Uiso 1 1 calc R . .
H42C H 0.4218 0.3744 0.8050 0.074 Uiso 1 1 calc R . .
C43 C 0.2809(5) 0.6793(3) 0.6891(4) 0.034(2) Uani 1 1 d . . .
C44 C 0.3183(5) 0.7064(4) 0.6412(4) 0.036(2) Uani 1 1 d . . .
C45 C 0.2787(6) 0.7475(4) 0.5984(5) 0.056(3) Uani 1 1 d . . .
H45A H 0.3025 0.7671 0.5654 0.068 Uiso 1 1 calc R . .
C46 C 0.2055(7) 0.7596(4) 0.6042(5) 0.063(3) Uani 1 1 d . . .
H46A H 0.1799 0.7866 0.5746 0.076 Uiso 1 1 calc R . .
C47 C 0.1709(6) 0.7326(4) 0.6521(5) 0.059(3) Uani 1 1 d . . .
H47A H 0.1214 0.7416 0.6555 0.071 Uiso 1 1 calc R . .
C48 C 0.2062(5) 0.6922(4) 0.6966(4) 0.043(2) Uani 1 1 d . . .
C49 C 0.3980(5) 0.6941(4) 0.6343(4) 0.040(2) Uani 1 1 d . . .
H49A H 0.4155 0.6653 0.6697 0.048 Uiso 1 1 calc R . .
C50 C 0.4442(5) 0.7511(4) 0.6459(5) 0.057(3) Uani 1 1 d . . .
H50A H 0.4366 0.7680 0.6890 0.086 Uiso 1 1 calc R . .
H50B H 0.4294 0.7797 0.6110 0.086 Uiso 1 1 calc R . .
H50C H 0.4956 0.7415 0.6449 0.086 Uiso 1 1 calc R . .
C51 C 0.4093(6) 0.6653(4) 0.5667(4) 0.060(3) Uani 1 1 d . . .
H51A H 0.3804 0.6291 0.5611 0.090 Uiso 1 1 calc R . .
H51B H 0.4607 0.6558 0.5655 0.090 Uiso 1 1 calc R . .
H51C H 0.3938 0.6929 0.5309 0.090 Uiso 1 1 calc R . .
C52 C 0.1651(5) 0.6630(5) 0.7501(6) 0.067(3) Uani 1 1 d . . .
H52A H 0.1987 0.6339 0.7742 0.080 Uiso 1 1 calc R . .
C53 C 0.1449(6) 0.7099(6) 0.8013(6) 0.100(4) Uani 1 1 d . . .
H53A H 0.1890 0.7300 0.8203 0.150 Uiso 1 1 calc R . .
H53B H 0.1216 0.6904 0.8366 0.150 Uiso 1 1 calc R . .
H53C H 0.1114 0.7388 0.7791 0.150 Uiso 1 1 calc R . .
C54 C 0.0986(6) 0.6292(5) 0.7202(7) 0.099(4) Uani 1 1 d . . .
H54A H 0.1136 0.5989 0.6900 0.149 Uiso 1 1 calc R . .
H54B H 0.0648 0.6566 0.6957 0.149 Uiso 1 1 calc R . .
H54C H 0.0746 0.6105 0.7556 0.149 Uiso 1 1 calc R . .
C55 C 0.3002(5) 0.4255(3) 0.6684(4) 0.034(2) Uani 1 1 d . . .
C56 C 0.3488(5) 0.4050(4) 0.6233(4) 0.042(2) Uani 1 1 d . . .
C57 C 0.3216(6) 0.3642(4) 0.5732(5) 0.051(3) Uani 1 1 d . . .
H57A H 0.3526 0.3506 0.5421 0.061 Uiso 1 1 calc R . .
C58 C 0.2517(6) 0.3446(4) 0.5696(5) 0.055(3) Uani 1 1 d . . .
H58A H 0.2346 0.3176 0.5359 0.066 Uiso 1 1 calc R . .
C59 C 0.2064(5) 0.3635(4) 0.6137(5) 0.050(3) Uani 1 1 d . . .
H59A H 0.1583 0.3485 0.6103 0.060 Uiso 1 1 calc R . .
C60 C 0.2281(5) 0.4046(4) 0.6646(5) 0.046(3) Uani 1 1 d . . .
C61 C 0.4284(5) 0.4245(4) 0.6272(5) 0.046(3) Uani 1 1 d . . .
H61A H 0.4383 0.4497 0.6675 0.056 Uiso 1 1 calc R . .
C62 C 0.4422(6) 0.4616(5) 0.5678(5) 0.080(4) Uani 1 1 d . . .
H62A H 0.4091 0.4954 0.5645 0.120 Uiso 1 1 calc R . .
H62B H 0.4341 0.4377 0.5276 0.120 Uiso 1 1 calc R . .
H62C H 0.4925 0.4757 0.5729 0.120 Uiso 1 1 calc R . .
C63 C 0.4808(6) 0.3701(5) 0.6353(6) 0.088(4) Uani 1 1 d . . .
H63A H 0.4711 0.3474 0.6745 0.132 Uiso 1 1 calc R . .
H63B H 0.5312 0.3839 0.6405 0.132 Uiso 1 1 calc R . .
H63C H 0.4731 0.3450 0.5960 0.132 Uiso 1 1 calc R . .
C64 C 0.1749(5) 0.4253(4) 0.7129(5) 0.052(3) Uani 1 1 d . . .
H64A H 0.2009 0.4531 0.7454 0.062 Uiso 1 1 calc R . .
C65 C 0.1090(6) 0.4574(5) 0.6777(6) 0.081(4) Uani 1 1 d . . .
H65A H 0.1255 0.4913 0.6533 0.121 Uiso 1 1 calc R . .
H65B H 0.0775 0.4711 0.7104 0.121 Uiso 1 1 calc R . .
H65C H 0.0820 0.4303 0.6467 0.121 Uiso 1 1 calc R . .
C66 C 0.1472(6) 0.3721(5) 0.7514(6) 0.075(3) Uani 1 1 d . . .
H66A H 0.1886 0.3514 0.7747 0.113 Uiso 1 1 calc R . .
H66B H 0.1204 0.3451 0.7202 0.113 Uiso 1 1 calc R . .
H66C H 0.1152 0.3863 0.7834 0.113 Uiso 1 1 calc R . .
O1 O 0.8620(5) 0.5176(3) 0.6167(4) 0.081(2) Uani 1 1 d . . .
C67 C 0.9146(7) 0.5596(6) 0.6447(6) 0.100(5) Uani 1 1 d . . .
H67A H 0.9504 0.5398 0.6768 0.120 Uiso 1 1 calc R . .
H67B H 0.8902 0.5909 0.6682 0.120 Uiso 1 1 calc R . .
C68 C 0.9515(11) 0.5856(10) 0.5908(9) 0.211(11) Uani 1 1 d . . .
H68A H 0.9505 0.6292 0.5932 0.253 Uiso 1 1 calc R . .
H68B H 1.0026 0.5723 0.5935 0.253 Uiso 1 1 calc R . .
C69 C 0.9125(9) 0.5655(9) 0.5313(7) 0.157(8) Uani 1 1 d . . .
H69A H 0.9448 0.5419 0.5058 0.188 Uiso 1 1 calc R . .
H69B H 0.8948 0.5997 0.5040 0.188 Uiso 1 1 calc R . .
C70 C 0.8513(8) 0.5297(6) 0.5466(6) 0.095(4) Uani 1 1 d . . .
H70A H 0.8052 0.5512 0.5354 0.113 Uiso 1 1 calc R . .
H70B H 0.8496 0.4925 0.5210 0.113 Uiso 1 1 calc R . .
O2 O 0.8915(4) 0.3690(3) 0.6132(4) 0.070(2) Uani 1 1 d . . .
C71 C 0.8990(7) 0.3695(5) 0.5432(6) 0.093(4) Uani 1 1 d . . .
H71A H 0.9283 0.4038 0.5316 0.111 Uiso 1 1 calc R . .
H71B H 0.8509 0.3715 0.5173 0.111 Uiso 1 1 calc R . .
C72 C 0.9366(8) 0.3129(6) 0.5296(6) 0.105(5) Uani 1 1 d . . .
H72A H 0.9010 0.2833 0.5107 0.126 Uiso 1 1 calc R . .
H72B H 0.9727 0.3196 0.4976 0.126 Uiso 1 1 calc R . .
C73 C 0.9708(8) 0.2930(7) 0.5897(7) 0.111(5) Uani 1 1 d . . .
H73A H 1.0232 0.3025 0.5928 0.133 Uiso 1 1 calc R . .
H73B H 0.9655 0.2497 0.5931 0.133 Uiso 1 1 calc R . .
C74 C 0.9363(6) 0.3230(6) 0.6446(6) 0.085(4) Uani 1 1 d . . .
H74A H 0.9066 0.2947 0.6673 0.102 Uiso 1 1 calc R . .
H74B H 0.9739 0.3399 0.6774 0.102 Uiso 1 1 calc R . .
O3 O 0.8087(4) 0.4725(5) 1.0112(4) 0.097(3) Uani 1 1 d . . .
C75 C 0.8428(9) 0.5296(9) 1.0259(9) 0.142(7) Uani 1 1 d . . .
H75A H 0.8272 0.5592 0.9916 0.171 Uiso 1 1 calc R . .
H75B H 0.8964 0.5266 1.0305 0.171 Uiso 1 1 calc R . .
C76 C 0.8139(11) 0.5446(9) 1.0926(12) 0.174(10) Uani 1 1 d . . .
H76A H 0.8463 0.5727 1.1186 0.209 Uiso 1 1 calc R . .
H76B H 0.7644 0.5614 1.0860 0.209 Uiso 1 1 calc R . .
C77 C 0.8140(8) 0.4850(11) 1.1261(9) 0.160(9) Uani 1 1 d . . .
H77A H 0.8638 0.4734 1.1436 0.192 Uiso 1 1 calc R . .
H77B H 0.7829 0.4855 1.1630 0.192 Uiso 1 1 calc R . .
C78 C 0.7838(8) 0.4434(8) 1.0719(6) 0.126(6) Uani 1 1 d . . .
H78A H 0.7302 0.4411 1.0693 0.151 Uiso 1 1 calc R . .
H78B H 0.8044 0.4033 1.0785 0.151 Uiso 1 1 calc R . .
O4 O 0.8878(5) 0.3557(5) 0.9812(4) 0.099(3) Uani 1 1 d . . .
C79 C 0.9551(9) 0.3852(7) 1.0059(8) 0.131(6) Uani 1 1 d . . .
H79A H 0.9750 0.4067 0.9694 0.157 Uiso 1 1 calc R . .
H79B H 0.9456 0.4140 1.0405 0.157 Uiso 1 1 calc R . .
C80 C 1.0068(11) 0.3416(10) 1.0330(10) 0.188(10) Uani 1 1 d . . .
H80A H 1.0247 0.3516 1.0792 0.225 Uiso 1 1 calc R . .
H80B H 1.0488 0.3396 1.0065 0.225 Uiso 1 1 calc R . .
C81 C 0.9678(10) 0.2853(8) 1.0303(8) 0.131(6) Uani 1 1 d . . .
H81A H 0.9614 0.2719 1.0757 0.157 Uiso 1 1 calc R . .
H81B H 0.9961 0.2551 1.0090 0.157 Uiso 1 1 calc R . .
C82 C 0.8973(10) 0.2930(7) 0.9927(8) 0.138(6) Uani 1 1 d . . .
H82A H 0.8956 0.2717 0.9501 0.165 Uiso 1 1 calc R . .
H82B H 0.8584 0.2776 1.0179 0.165 Uiso 1 1 calc R . .

loop_
_atom_site_aniso_label
_atom_site_aniso_U_11
_atom_site_aniso_U_22
_atom_site_aniso_U_33
_atom_site_aniso_U_23
_atom_site_aniso_U_13
_atom_site_aniso_U_12
Fe1 0.0303(7) 0.0192(7) 0.0326(7) 0.0001(6) -0.0004(5) 0.0019(6)
Na1 0.084(3) 0.069(3) 0.045(2) -0.001(2) 0.021(2) -0.002(2)
Na2 0.072(3) 0.128(4) 0.046(3) 0.013(3) 0.003(2) 0.016(3)
N1 0.029(4) 0.024(4) 0.027(4) 0.002(3) 0.004(3) 0.002(3)
N2 0.031(4) 0.026(4) 0.037(4) 0.002(4) 0.002(3) -0.001(4)
N3 0.034(4) 0.028(4) 0.040(4) -0.005(3) 0.002(3) 0.002(4)
N4 0.036(5) 0.025(4) 0.035(4) 0.001(3) -0.001(3) 0.002(4)
N5 0.032(5) 0.042(5) 0.071(6) -0.009(4) -0.006(4) 0.010(4)
C1 0.044(6) 0.027(6) 0.068(7) -0.002(5) -0.005(5) -0.013(4)
C2 0.032(5) 0.015(5) 0.035(5) -0.002(4) 0.002(4) -0.002(4)
C3 0.037(6) 0.024(5) 0.025(5) -0.002(4) -0.002(4) -0.010(4)
C4 0.033(6) 0.040(6) 0.051(6) -0.008(5) -0.004(5) -0.011(5)
C5 0.028(5) 0.051(7) 0.060(6) -0.011(6) -0.006(4) 0.002(5)
C6 0.040(6) 0.038(6) 0.049(6) -0.002(5) 0.005(5) 0.003(5)
C7 0.026(5) 0.025(5) 0.032(5) 0.003(4) -0.001(4) 0.009(4)
C8 0.032(5) 0.026(6) 0.033(5) -0.005(4) -0.009(4) 0.002(4)
C9 0.042(6) 0.029(6) 0.058(6) 0.004(5) 0.001(5) 0.013(4)
C10 0.032(5) 0.024(5) 0.033(5) 0.000(4) 0.009(4) 0.000(4)
C11 0.043(6) 0.022(5) 0.048(6) 0.009(4) 0.014(5) 0.003(4)
C12 0.058(6) 0.032(6) 0.050(7) 0.004(5) 0.016(5) 0.005(5)
C13 0.048(6) 0.024(6) 0.061(7) -0.002(5) -0.003(6) 0.009(4)
C14 0.054(6) 0.031(6) 0.042(6) 0.011(5) -0.006(5) 0.012(5)
C15 0.037(5) 0.028(5) 0.037(6) -0.004(4) 0.004(4) 0.000(4)
C16 0.051(6) 0.040(6) 0.032(6) 0.005(5) 0.008(5) 0.008(5)
C17 0.112(10) 0.069(8) 0.048(7) 0.003(6) 0.003(7) 0.011(7)
C18 0.070(7) 0.062(7) 0.051(7) 0.023(6) 0.002(5) -0.001(6)
C19 0.068(7) 0.042(6) 0.032(6) 0.013(5) 0.012(5) 0.013(5)
C20 0.112(9) 0.060(8) 0.057(7) 0.012(6) 0.037(7) 0.015(7)
C21 0.130(11) 0.064(8) 0.035(6) -0.004(6) 0.003(6) 0.010(7)
C22 0.022(5) 0.017(5) 0.045(6) 0.003(4) 0.006(4) 0.001(4)
C23 0.039(6) 0.026(5) 0.050(6) 0.000(5) 0.000(5) -0.003(5)
C24 0.056(7) 0.039(6) 0.066(8) 0.001(6) 0.015(6) 0.005(5)
C25 0.034(6) 0.030(6) 0.091(9) -0.004(6) 0.013(6) -0.002(5)
C26 0.051(6) 0.035(6) 0.052(6) -0.013(5) 0.001(5) -0.002(5)
C27 0.026(5) 0.021(5) 0.048(6) -0.004(4) -0.003(4) 0.005(4)
C28 0.051(6) 0.063(7) 0.051(7) 0.006(6) 0.009(5) -0.001(5)
C29 0.070(8) 0.072(8) 0.079(8) -0.014(6) 0.026(6) 0.012(6)
C30 0.183(15) 0.141(13) 0.052(8) -0.005(8) 0.008(9) 0.060(12)
C31 0.049(6) 0.025(5) 0.044(6) 0.000(4) 0.004(5) 0.003(4)
C32 0.066(7) 0.060(7) 0.052(7) -0.005(6) 0.008(5) 0.002(6)
C33 0.075(7) 0.042(6) 0.069(7) -0.013(5) 0.028(6) 0.004(5)
Fe2 0.0377(7) 0.0187(7) 0.0256(7) 0.0008(6) -0.0015(5) 0.0013(6)
Na3 0.038(2) 0.058(3) 0.076(3) 0.007(2) 0.0120(19) 0.0095(18)
N6 0.036(4) 0.022(4) 0.032(4) 0.001(3) 0.002(3) -0.002(3)
N7 0.033(4) 0.027(4) 0.020(4) 0.004(4) 0.003(3) 0.000(3)
N8 0.031(4) 0.028(4) 0.028(4) 0.003(3) 0.005(3) 0.001(3)
N9 0.049(5) 0.017(4) 0.039(5) -0.005(4) -0.007(4) -0.005(4)
N10 0.117(8) 0.037(6) 0.060(6) -0.003(5) -0.046(6) 0.000(5)
C34 0.071(7) 0.029(6) 0.057(6) -0.014(5) -0.006(5) 0.003(5)
C35 0.033(5) 0.026(5) 0.034(5) 0.001(4) 0.003(4) -0.001(4)
C36 0.040(5) 0.029(6) 0.024(5) -0.002(4) 0.007(4) -0.002(4)
C37 0.046(6) 0.038(6) 0.031(6) -0.013(5) 0.003(5) -0.001(5)
C38 0.048(6) 0.050(7) 0.026(5) 0.009(5) 0.000(4) 0.001(5)
C39 0.044(6) 0.038(6) 0.030(6) 0.013(5) 0.003(4) 0.003(5)
C40 0.031(5) 0.038(6) 0.027(5) 0.002(5) 0.008(4) 0.000(4)
C41 0.034(5) 0.023(5) 0.031(5) 0.008(4) 0.004(4) 0.004(4)
C42 0.058(6) 0.040(6) 0.049(6) 0.006(5) 0.004(5) 0.008(5)
C43 0.050(6) 0.008(5) 0.041(6) 0.000(4) -0.006(5) 0.003(4)
C44 0.065(7) 0.019(5) 0.023(5) 0.006(4) -0.006(5) 0.002(5)
C45 0.079(8) 0.043(7) 0.046(6) 0.011(5) 0.000(6) -0.005(6)
C46 0.085(9) 0.040(7) 0.059(8) 0.002(6) -0.020(7) 0.031(6)
C47 0.058(7) 0.050(7) 0.069(8) 0.008(6) -0.001(6) 0.013(6)
C48 0.051(6) 0.029(6) 0.048(6) 0.002(5) -0.001(5) 0.005(5)
C49 0.059(6) 0.025(5) 0.036(6) 0.009(4) 0.005(5) 0.005(5)
C50 0.062(7) 0.041(6) 0.068(7) 0.007(5) 0.006(5) -0.012(5)
C51 0.079(8) 0.049(7) 0.054(7) -0.006(5) 0.013(6) -0.001(6)
C52 0.036(6) 0.070(8) 0.096(9) 0.022(7) 0.012(6) 0.009(6)
C53 0.084(9) 0.137(13) 0.084(9) -0.019(9) 0.034(7) 0.016(9)
C54 0.080(9) 0.056(8) 0.166(14) -0.012(8) 0.036(9) 0.000(7)
C55 0.049(6) 0.016(5) 0.036(5) -0.002(4) 0.003(5) 0.005(4)
C56 0.050(6) 0.037(6) 0.039(6) -0.003(5) 0.004(5) 0.009(5)
C57 0.062(7) 0.035(6) 0.056(7) -0.019(5) 0.007(5) 0.006(5)
C58 0.067(8) 0.040(7) 0.055(7) -0.021(5) -0.005(6) -0.002(6)
C59 0.056(7) 0.039(6) 0.056(7) -0.007(5) 0.008(6) -0.019(5)
C60 0.034(6) 0.040(6) 0.062(7) 0.000(5) 0.002(5) 0.006(5)
C61 0.041(6) 0.041(6) 0.057(7) -0.023(5) 0.003(5) 0.007(5)
C62 0.080(8) 0.113(11) 0.050(7) 0.008(7) 0.020(6) -0.024(7)
C63 0.058(7) 0.084(9) 0.119(11) -0.039(8) -0.002(7) 0.024(7)
C64 0.052(6) 0.042(6) 0.063(7) -0.002(5) 0.011(6) -0.008(5)
C65 0.075(8) 0.053(8) 0.118(10) 0.016(7) 0.029(7) 0.011(6)
C66 0.076(8) 0.057(8) 0.098(9) 0.001(7) 0.034(7) 0.002(6)
O1 0.111(7) 0.077(6) 0.058(5) 0.006(4) 0.016(5) -0.012(5)
C67 0.117(11) 0.117(12) 0.063(9) 0.013(8) -0.013(8) -0.043(9)
C68 0.22(2) 0.32(3) 0.093(13) 0.073(16) 0.006(14) -0.16(2)
C69 0.101(12) 0.30(3) 0.069(11) 0.051(13) 0.009(9) -0.053(14)
C70 0.112(11) 0.107(11) 0.062(9) 0.001(8) -0.007(8) -0.004(9)
O2 0.088(6) 0.067(5) 0.059(5) 0.001(4) 0.026(4) 0.009(4)
C71 0.118(11) 0.086(10) 0.078(10) 0.029(8) 0.032(8) 0.042(8)
C72 0.123(12) 0.123(13) 0.073(10) -0.017(9) 0.023(9) 0.027(10)
C73 0.119(12) 0.134(13) 0.077(10) -0.009(9) 0.003(9) 0.065(10)
C74 0.062(8) 0.114(11) 0.076(9) 0.010(8) -0.014(7) 0.003(8)
O3 0.069(6) 0.159(9) 0.063(6) -0.008(6) 0.003(4) -0.011(6)
C75 0.117(14) 0.18(2) 0.118(15) -0.037(14) -0.060(12) 0.042(13)
C76 0.167(19) 0.17(2) 0.17(2) -0.070(17) -0.095(16) 0.069(16)
C77 0.072(10) 0.30(3) 0.107(15) -0.087(17) 0.008(10) 0.023(15)
C78 0.097(10) 0.24(2) 0.046(8) -0.014(11) 0.009(8) -0.001(11)
O4 0.099(7) 0.112(8) 0.080(6) 0.032(5) -0.018(5) 0.001(6)
C79 0.112(13) 0.135(15) 0.140(15) 0.025(11) -0.022(11) -0.005(12)
C80 0.18(2) 0.18(2) 0.18(2) -0.026(18) -0.088(16) 0.077(19)
C81 0.155(17) 0.134(16) 0.098(12) -0.006(12) -0.015(12) 0.064(14)
C82 0.20(2) 0.093(13) 0.107(13) -0.005(10) -0.034(12) 0.016(13)

loop_
_atom_type_symbol
_atom_type_description
_atom_type_scat_dispersion_real
_atom_type_scat_dispersion_imag
_atom_type_scat_source
C C 0.0033 0.0016 'International Tables Vol C Tables 4.2.6.8 and 6.1.1.4'
H H 0.0000 0.0000 'International Tables Vol C Tables 4.2.6.8 and 6.1.1.4'
N N 0.0061 0.0033 'International Tables Vol C Tables 4.2.6.8 and 6.1.1.4'
O O 0.0106 0.0060 'International Tables Vol C Tables 4.2.6.8 and 6.1.1.4'
Na Na 0.0362 0.0249 'International Tables Vol C Tables 4.2.6.8 and 6.1.1.4'
Fe Fe 0.3463 0.8444 'International Tables Vol C Tables 4.2.6.8 and 6.1.1.4'

loop_
_geom_angle_atom_site_label_1
_geom_angle_atom_site_label_2
_geom_angle_atom_site_label_3
_geom_angle
_geom_angle_site_symmetry_1
_geom_angle_site_symmetry_3
_geom_angle_publ_flag
N4 Fe1 N2 177.7(3) . . ?
N4 Fe1 N3 101.5(3) . . ?
N2 Fe1 N3 80.8(3) . . ?
N4 Fe1 N1 97.0(3) . . ?
N2 Fe1 N1 80.8(3) . . ?
N3 Fe1 N1 161.4(3) . . ?
N4 Fe1 Na1 124.3(2) . . ?
N2 Fe1 Na1 55.5(2) . . ?
N3 Fe1 Na1 77.3(2) . . ?
N1 Fe1 Na1 94.2(2) . . ?
N4 Fe1 Na2 125.6(2) . . ?
N2 Fe1 Na2 55.4(2) . . ?
N3 Fe1 Na2 72.8(2) . . ?
N1 Fe1 Na2 94.6(2) . . ?
Na1 Fe1 Na2 107.49(11) . . ?
O1 Na1 O2 92.9(3) . . ?
O1 Na1 N2 116.5(3) . . ?
O2 Na1 N2 131.6(3) . . ?
O1 Na1 C7 134.4(3) . . ?
O2 Na1 C7 101.3(3) . . ?
N2 Na1 C7 30.8(2) . . ?
O1 Na1 Fe1 121.1(2) . . ?
O2 Na1 Fe1 145.9(2) . . ?
N2 Na1 Fe1 37.86(15) . . ?
C7 Na1 Fe1 58.20(17) . . ?
O1 Na1 C8 160.8(3) . . ?
O2 Na1 C8 94.4(3) . . ?
N2 Na1 C8 47.1(2) . . ?
C7 Na1 C8 26.5(2) . . ?
Fe1 Na1 C8 54.62(16) . . ?
O3 Na2 O4 83.5(4) . . ?
O3 Na2 N2 131.0(4) . . ?
O4 Na2 N2 123.8(3) . . ?
O3 Na2 C7 150.0(4) . . ?
O4 Na2 C7 94.8(3) . . ?
N2 Na2 C7 31.7(2) . . ?
O3 Na2 C8 176.7(3) . . ?
O4 Na2 C8 93.9(3) . . ?
N2 Na2 C8 49.3(2) . . ?
C7 Na2 C8 28.0(2) . . ?
O3 Na2 Fe1 126.5(3) . . ?
O4 Na2 Fe1 150.0(3) . . ?
N2 Na2 Fe1 37.72(15) . . ?
C7 Na2 Fe1 59.07(18) . . ?
C8 Na2 Fe1 56.09(17) . . ?
O3 Na2 C3 105.3(4) . . ?
O4 Na2 C3 122.2(3) . . ?
N2 Na2 C3 26.6(2) . . ?
C7 Na2 C3 50.8(2) . . ?
C8 Na2 C3 74.4(2) . . ?
Fe1 Na2 C3 54.53(16) . . ?
C2 N1 C10 119.0(6) . . ?
C2 N1 Fe1 117.5(5) . . ?
C10 N1 Fe1 123.5(5) . . ?
C7 N2 C3 124.0(6) . . ?
C7 N2 Fe1 118.1(5) . . ?
C3 N2 Fe1 117.7(5) . . ?
C7 N2 Na1 83.7(4) . . ?
C3 N2 Na1 103.7(5) . . ?
Fe1 N2 Na1 86.6(2) . . ?
C7 N2 Na2 78.6(4) . . ?
C3 N2 Na2 100.3(5) . . ?
Fe1 N2 Na2 86.8(3) . . ?
Na1 N2 Na2 155.4(3) . . ?
C8 N3 C22 118.5(6) . . ?
C8 N3 Fe1 117.7(5) . . ?
C22 N3 Fe1 123.7(5) . . ?
N5 N4 Fe1 174.6(7) . . ?
N4 N5 Na3 135.4(6) . . ?
N1 C2 C3 112.8(7) . . ?
N1 C2 C1 123.9(7) . . ?
C3 C2 C1 123.3(7) . . ?
C2 C3 N2 111.2(7) . . ?
C2 C3 C4 132.0(8) . . ?
N2 C3 C4 116.8(7) . . ?
C2 C3 Na2 106.5(5) . . ?
N2 C3 Na2 53.0(4) . . ?
C4 C3 Na2 103.3(5) . . ?
C5 C4 C3 119.1(8) . . ?
C6 C5 C4 123.5(8) . . ?
C5 C6 C7 119.7(8) . . ?
C8 C7 N2 111.6(7) . . ?
C8 C7 C6 131.6(8) . . ?
N2 C7 C6 116.8(7) . . ?
C8 C7 Na2 89.3(5) . . ?
N2 C7 Na2 69.6(4) . . ?
C6 C7 Na2 106.8(5) . . ?
C8 C7 Na1 92.1(5) . . ?
N2 C7 Na1 65.5(4) . . ?
C6 C7 Na1 107.5(5) . . ?
Na2 C7 Na1 132.2(3) . . ?
C7 C8 N3 111.9(7) . . ?
C7 C8 C9 124.9(7) . . ?
N3 C8 C9 123.2(7) . . ?
C7 C8 Na2 62.7(4) . . ?
N3 C8 Na2 81.2(4) . . ?
C9 C8 Na2 121.8(5) . . ?
C7 C8 Na1 61.4(4) . . ?
N3 C8 Na1 80.6(4) . . ?
C9 C8 Na1 126.6(5) . . ?
Na2 C8 Na1 107.7(3) . . ?
N1 C10 C11 120.6(7) . . ?
N1 C10 C15 120.0(7) . . ?
C11 C10 C15 119.3(8) . . ?
C12 C11 C10 119.6(8) . . ?
C12 C11 C16 120.2(8) . . ?
C10 C11 C16 120.2(8) . . ?
C11 C12 C13 120.7(9) . . ?
C11 C12 Na3 96.3(6) . . ?
C13 C12 Na3 64.3(5) . . ?
C14 C13 C12 120.6(9) . . ?
C14 C13 Na3 85.3(5) . . ?
C12 C13 Na3 89.1(5) . . ?
C13 C14 C15 121.9(8) . . ?
C13 C14 Na3 68.1(5) . . ?
C15 C14 Na3 96.4(5) . . ?
C14 C15 C10 117.8(8) . . ?
C14 C15 C19 120.9(8) . . ?
C10 C15 C19 121.3(7) . . ?
C11 C16 C18 112.4(7) . . ?
C11 C16 C17 113.2(8) . . ?
C18 C16 C17 109.1(8) . . ?
C20 C19 C21 112.8(8) . . ?
C20 C19 C15 110.4(8) . . ?
C21 C19 C15 108.6(8) . . ?
C23 C22 C27 119.9(8) . . ?
C23 C22 N3 121.3(8) . . ?
C27 C22 N3 118.8(7) . . ?
C24 C23 C22 120.6(8) . . ?
C24 C23 C28 117.9(9) . . ?
C22 C23 C28 121.5(8) . . ?
C23 C24 C25 119.9(9) . . ?
C26 C25 C24 119.8(9) . . ?
C25 C26 C27 121.4(9) . . ?
C26 C27 C22 118.5(8) . . ?
C26 C27 C31 119.1(8) . . ?
C22 C27 C31 122.3(7) . . ?
C30 C28 C29 110.1(9) . . ?
C30 C28 C23 110.4(9) . . ?
C29 C28 C23 114.1(8) . . ?
C27 C31 C33 114.1(7) . . ?
C27 C31 C32 110.8(7) . . ?
C33 C31 C32 110.5(8) . . ?
N9 Fe2 N7 167.5(3) . . ?
N9 Fe2 N6 97.7(3) . . ?
N7 Fe2 N6 80.7(3) . . ?
N9 Fe2 N8 98.8(3) . . ?
N7 Fe2 N8 80.4(3) . . ?
N6 Fe2 N8 159.1(3) . . ?
N9 Fe2 Na3 135.6(2) . . ?
N7 Fe2 Na3 56.8(2) . . ?
N6 Fe2 Na3 94.9(2) . . ?
N8 Fe2 Na3 82.1(2) . . ?
N5 Na3 N7 126.3(3) . . ?
N5 Na3 C13 112.7(3) . . ?
N7 Na3 C13 109.3(3) . . ?
N5 Na3 C40 97.0(3) . . ?
N7 Na3 C40 29.4(2) . . ?
C13 Na3 C40 127.8(3) . . ?
N5 Na3 C14 98.5(3) . . ?
N7 Na3 C14 132.2(3) . . ?
C13 Na3 C14 26.6(2) . . ?
C40 Na3 C14 154.4(3) . . ?
N5 Na3 Fe2 132.4(2) . . ?
N7 Na3 Fe2 36.89(14) . . ?
C13 Na3 Fe2 114.6(2) . . ?
C40 Na3 Fe2 56.70(18) . . ?
C14 Na3 Fe2 122.3(2) . . ?
N5 Na3 C36 138.3(3) . . ?
N7 Na3 C36 26.8(2) . . ?
C13 Na3 C36 83.2(3) . . ?
C40 Na3 C36 48.5(2) . . ?
C14 Na3 C36 107.9(3) . . ?
Fe2 Na3 C36 54.27(16) . . ?
N5 Na3 C12 97.8(3) . . ?
N7 Na3 C12 105.6(3) . . ?
C13 Na3 C12 26.6(2) . . ?
C40 Na3 C12 111.8(3) . . ?
C14 Na3 C12 45.8(2) . . ?
Fe2 Na3 C12 127.7(2) . . ?
C36 Na3 C12 79.6(2) . . ?
C35 N6 C43 117.8(6) . . ?
C35 N6 Fe2 116.9(5) . . ?
C43 N6 Fe2 125.4(5) . . ?
C40 N7 C36 121.5(6) . . ?
C40 N7 Fe2 119.5(5) . . ?
C36 N7 Fe2 119.0(5) . . ?
C40 N7 Na3 85.6(4) . . ?
C36 N7 Na3 97.1(5) . . ?
Fe2 N7 Na3 86.3(2) . . ?
C41 N8 C55 118.8(7) . . ?
C41 N8 Fe2 116.8(5) . . ?
C55 N8 Fe2 124.3(5) . . ?
N10 N9 Fe2 178.6(8) . . ?
N6 C35 C36 111.9(7) . . ?
N6 C35 C34 122.6(7) . . ?
C36 C35 C34 125.5(8) . . ?
C37 C36 C35 130.4(8) . . ?
C37 C36 N7 118.5(7) . . ?
C35 C36 N7 111.1(7) . . ?
C37 C36 Na3 102.4(5) . . ?
C35 C36 Na3 105.1(5) . . ?
N7 C36 Na3 56.1(4) . . ?
C38 C37 C36 119.6(8) . . ?
C39 C38 C37 121.4(8) . . ?
C40 C39 C38 119.5(8) . . ?
C39 C40 N7 119.3(8) . . ?
C39 C40 C41 130.4(8) . . ?
N7 C40 C41 110.2(7) . . ?
C39 C40 Na3 103.1(5) . . ?
N7 C40 Na3 64.9(4) . . ?
C41 C40 Na3 94.9(5) . . ?
N8 C41 C40 112.9(7) . . ?
N8 C41 C42 123.6(7) . . ?
C40 C41 C42 123.6(7) . . ?
C44 C43 C48 122.5(8) . . ?
C44 C43 N6 120.6(8) . . ?
C48 C43 N6 116.8(8) . . ?
C43 C44 C45 116.9(9) . . ?
C43 C44 C49 122.6(7) . . ?
C45 C44 C49 120.4(8) . . ?
C46 C45 C44 121.2(9) . . ?
C47 C46 C45 120.2(9) . . ?
C46 C47 C48 122.1(10) . . ?
C47 C48 C43 117.1(9) . . ?
C47 C48 C52 120.3(9) . . ?
C43 C48 C52 122.6(8) . . ?
C44 C49 C50 110.9(7) . . ?
C44 C49 C51 112.2(7) . . ?
C50 C49 C51 111.2(7) . . ?
C54 C52 C48 111.9(10) . . ?
C54 C52 C53 111.7(9) . . ?
C48 C52 C53 110.3(9) . . ?
C60 C55 C56 120.8(8) . . ?
C60 C55 N8 119.6(8) . . ?
C56 C55 N8 119.6(8) . . ?
C57 C56 C55 117.9(9) . . ?
C57 C56 C61 119.4(8) . . ?
C55 C56 C61 122.7(8) . . ?
C58 C57 C56 120.9(9) . . ?
C59 C58 C57 120.6(9) . . ?
C58 C59 C60 122.7(9) . . ?
C59 C60 C55 117.0(9) . . ?
C59 C60 C64 121.0(9) . . ?
C55 C60 C64 121.9(8) . . ?
C62 C61 C56 110.9(8) . . ?
C62 C61 C63 111.5(9) . . ?
C56 C61 C63 111.2(8) . . ?
C60 C64 C65 112.3(8) . . ?
C60 C64 C66 110.6(8) . . ?
C65 C64 C66 108.4(8) . . ?
C67 O1 C70 106.5(9) . . ?
C67 O1 Na1 122.5(7) . . ?
C70 O1 Na1 129.8(7) . . ?
O1 C67 C68 108.5(11) . . ?
C69 C68 C67 105.8(13) . . ?
C68 C69 C70 109.8(12) . . ?
O1 C70 C69 106.5(10) . . ?
C71 O2 C74 109.4(8) . . ?
C71 O2 Na1 128.2(7) . . ?
C74 O2 Na1 122.1(7) . . ?
O2 C71 C72 105.7(9) . . ?
C73 C72 C71 107.0(11) . . ?
C72 C73 C74 108.4(11) . . ?
O2 C74 C73 105.5(9) . . ?
C75 O3 C78 112.4(11) . . ?
C75 O3 Na2 127.9(10) . . ?
C78 O3 Na2 118.9(9) . . ?
O3 C75 C76 101.2(16) . . ?
C77 C76 C75 102.4(16) . . ?
C78 C77 C76 104.3(16) . . ?
C77 C78 O3 101.6(14) . . ?
C82 O4 C79 108.0(11) . . ?
C82 O4 Na2 137.8(9) . . ?
C79 O4 Na2 112.6(9) . . ?
C80 C79 O4 109.2(15) . . ?
C79 C80 C81 106.0(17) . . ?
C80 C81 C82 109.2(15) . . ?
O4 C82 C81 106.8(13) . . ?

loop_
_geom_bond_atom_site_label_1
_geom_bond_atom_site_label_2
_geom_bond_distance
_geom_bond_site_symmetry_2
_geom_bond_publ_flag
Fe1 N4 1.716(7) . ?
Fe1 N2 1.865(6) . ?
Fe1 N3 1.883(6) . ?
Fe1 N1 1.880(6) . ?
Fe1 Na1 3.034(4) . ?
Fe1 Na2 3.045(4) . ?
Na1 O1 2.289(8) . ?
Na1 O2 2.374(8) . ?
Na1 N2 2.506(7) . ?
Na1 C7 2.737(8) . ?
Na1 C8 3.114(9) . ?
Na2 O3 2.256(10) . ?
Na2 O4 2.376(9) . ?
Na2 N2 2.511(7) . ?
Na2 C7 2.626(9) . ?
Na2 C8 2.954(9) . ?
Na2 C3 3.092(9) . ?
N1 C2 1.380(9) . ?
N1 C10 1.412(10) . ?
N2 C7 1.409(9) . ?
N2 C3 1.409(9) . ?
N3 C8 1.402(9) . ?
N3 C22 1.434(10) . ?
N4 N5 1.163(8) . ?
N5 Na3 2.336(8) . ?
C1 C2 1.492(10) . ?
C2 C3 1.384(10) . ?
C3 C4 1.425(11) . ?
C4 C5 1.383(11) . ?
C5 C6 1.379(11) . ?
C6 C7 1.414(11) . ?
C7 C8 1.388(11) . ?
C8 C9 1.458(10) . ?
C10 C11 1.426(11) . ?
C10 C15 1.424(11) . ?
C11 C12 1.381(11) . ?
C11 C16 1.499(11) . ?
C12 C13 1.391(12) . ?
C12 Na3 3.105(10) . ?
C13 C14 1.349(12) . ?
C13 Na3 2.799(9) . ?
C14 C15 1.417(11) . ?
C14 Na3 3.006(9) . ?
C15 C19 1.519(11) . ?
C16 C18 1.496(12) . ?
C16 C17 1.513(12) . ?
C19 C20 1.505(12) . ?
C19 C21 1.511(13) . ?
C22 C23 1.385(11) . ?
C22 C27 1.406(11) . ?
C23 C24 1.385(12) . ?
C23 C28 1.532(12) . ?
C24 C25 1.387(12) . ?
C25 C26 1.376(12) . ?
C26 C27 1.394(11) . ?
C27 C31 1.526(11) . ?
C28 C30 1.486(14) . ?
C28 C29 1.498(12) . ?
C31 C33 1.523(11) . ?
C31 C32 1.530(11) . ?
Fe2 N9 1.782(7) . ?
Fe2 N7 1.834(6) . ?
Fe2 N6 1.881(6) . ?
Fe2 N8 1.909(6) . ?
Fe2 Na3 3.049(4) . ?
Na3 N7 2.557(7) . ?
Na3 C40 2.815(8) . ?
Na3 C36 3.056(9) . ?
N6 C35 1.386(9) . ?
N6 C43 1.445(10) . ?
N7 C40 1.387(9) . ?
N7 C36 1.388(9) . ?
N8 C41 1.352(9) . ?
N8 C55 1.443(10) . ?
N9 N10 1.112(9) . ?
C34 C35 1.482(11) . ?
C35 C36 1.389(11) . ?
C36 C37 1.403(11) . ?
C37 C38 1.383(11) . ?
C38 C39 1.378(11) . ?
C39 C40 1.389(11) . ?
C40 C41 1.411(11) . ?
C41 C42 1.513(11) . ?
C43 C44 1.378(11) . ?
C43 C48 1.423(11) . ?
C44 C45 1.412(12) . ?
C44 C49 1.508(12) . ?
C45 C46 1.386(13) . ?
C46 C47 1.350(13) . ?
C47 C48 1.388(12) . ?
C48 C52 1.524(13) . ?
C49 C50 1.539(11) . ?
C49 C51 1.539(11) . ?
C52 C54 1.508(14) . ?
C52 C53 1.544(14) . ?
C55 C60 1.398(11) . ?
C55 C56 1.413(11) . ?
C56 C57 1.413(12) . ?
C56 C61 1.518(12) . ?
C57 C58 1.350(12) . ?
C58 C59 1.344(12) . ?
C59 C60 1.407(12) . ?
C60 C64 1.517(12) . ?
C61 C62 1.499(13) . ?
C61 C63 1.552(12) . ?
C64 C65 1.519(13) . ?
C64 C66 1.537(12) . ?
O1 C67 1.424(12) . ?
O1 C70 1.430(12) . ?
C67 C68 1.456(17) . ?
C68 C69 1.404(19) . ?
C69 C70 1.438(16) . ?
O2 C71 1.428(12) . ?
O2 C74 1.428(12) . ?
C71 C72 1.485(15) . ?
C72 C73 1.378(15) . ?
C73 C74 1.488(15) . ?
O3 C75 1.445(18) . ?
O3 C78 1.497(14) . ?
C75 C76 1.53(2) . ?
C76 C77 1.50(2) . ?
C77 C78 1.499(19) . ?
O4 C82 1.433(15) . ?
O4 C79 1.442(15) . ?
C79 C80 1.432(19) . ?
C80 C81 1.45(2) . ?
C81 C82 1.442(18) . ?

loop_
_geom_torsion_atom_site_label_1
_geom_torsion_atom_site_label_2
_geom_torsion_atom_site_label_3
_geom_torsion_atom_site_label_4
_geom_torsion
_geom_torsion_site_symmetry_1
_geom_torsion_site_symmetry_2
_geom_torsion_site_symmetry_3
_geom_torsion_site_symmetry_4
_geom_torsion_publ_flag
N4 Fe1 Na1 O1 83.0(4) . . . . ?
N2 Fe1 Na1 O1 -94.2(4) . . . . ?
N3 Fe1 Na1 O1 178.4(4) . . . . ?
N1 Fe1 Na1 O1 -18.3(4) . . . . ?
Na2 Fe1 Na1 O1 -114.4(3) . . . . ?
N4 Fe1 Na1 O2 -91.2(5) . . . . ?
N2 Fe1 Na1 O2 91.6(5) . . . . ?
N3 Fe1 Na1 O2 4.2(5) . . . . ?
N1 Fe1 Na1 O2 167.5(5) . . . . ?
Na2 Fe1 Na1 O2 71.3(5) . . . . ?
N4 Fe1 Na1 N2 177.2(4) . . . . ?
N3 Fe1 Na1 N2 -87.4(3) . . . . ?
N1 Fe1 Na1 N2 75.8(3) . . . . ?
Na2 Fe1 Na1 N2 -20.3(3) . . . . ?
N4 Fe1 Na1 C7 -151.0(3) . . . . ?
N2 Fe1 Na1 C7 31.8(3) . . . . ?
N3 Fe1 Na1 C7 -55.6(3) . . . . ?
N1 Fe1 Na1 C7 107.7(3) . . . . ?
Na2 Fe1 Na1 C7 11.5(2) . . . . ?
N4 Fe1 Na1 C8 -119.4(3) . . . . ?
N2 Fe1 Na1 C8 63.4(3) . . . . ?
N3 Fe1 Na1 C8 -24.0(3) . . . . ?
N1 Fe1 Na1 C8 139.3(3) . . . . ?
Na2 Fe1 Na1 C8 43.1(2) . . . . ?
N4 Fe1 Na2 O3 -65.3(5) . . . . ?
N2 Fe1 Na2 O3 112.1(5) . . . . ?
N3 Fe1 Na2 O3 -157.4(4) . . . . ?
N1 Fe1 Na2 O3 36.6(4) . . . . ?
Na1 Fe1 Na2 O3 132.5(4) . . . . ?
N4 Fe1 Na2 O4 117.6(6) . . . . ?
N2 Fe1 Na2 O4 -65.0(6) . . . . ?
N3 Fe1 Na2 O4 25.5(6) . . . . ?
N1 Fe1 Na2 O4 -140.5(6) . . . . ?
Na1 Fe1 Na2 O4 -44.6(6) . . . . ?
N4 Fe1 Na2 N2 -177.5(4) . . . . ?
N3 Fe1 Na2 N2 90.5(3) . . . . ?
N1 Fe1 Na2 N2 -75.5(3) . . . . ?
Na1 Fe1 Na2 N2 20.3(3) . . . . ?
N4 Fe1 Na2 C7 150.3(3) . . . . ?
N2 Fe1 Na2 C7 -32.3(3) . . . . ?
N3 Fe1 Na2 C7 58.2(3) . . . . ?
N1 Fe1 Na2 C7 -107.8(3) . . . . ?
Na1 Fe1 Na2 C7 -11.9(2) . . . . ?
N4 Fe1 Na2 C8 117.1(3) . . . . ?
N2 Fe1 Na2 C8 -65.4(3) . . . . ?
N3 Fe1 Na2 C8 25.1(3) . . . . ?
N1 Fe1 Na2 C8 -140.9(3) . . . . ?
Na1 Fe1 Na2 C8 -45.1(2) . . . . ?
N4 Fe1 Na2 C3 -148.2(3) . . . . ?
N2 Fe1 Na2 C3 29.2(3) . . . . ?
N3 Fe1 Na2 C3 119.7(3) . . . . ?
N1 Fe1 Na2 C3 -46.3(3) . . . . ?
Na1 Fe1 Na2 C3 49.5(2) . . . . ?
N4 Fe1 N1 C2 -179.9(6) . . . . ?
N2 Fe1 N1 C2 -0.5(5) . . . . ?
N3 Fe1 N1 C2 7.1(12) . . . . ?
Na1 Fe1 N1 C2 -54.5(5) . . . . ?
Na2 Fe1 N1 C2 53.4(5) . . . . ?
N4 Fe1 N1 C10 -0.5(6) . . . . ?
N2 Fe1 N1 C10 178.9(6) . . . . ?
N3 Fe1 N1 C10 -173.5(8) . . . . ?
Na1 Fe1 N1 C10 124.8(6) . . . . ?
Na2 Fe1 N1 C10 -127.2(6) . . . . ?
N4 Fe1 N2 C7 -168(7) . . . . ?
N3 Fe1 N2 C7 -0.2(5) . . . . ?
N1 Fe1 N2 C7 177.4(6) . . . . ?
Na1 Fe1 N2 C7 -81.0(5) . . . . ?
Na2 Fe1 N2 C7 75.3(5) . . . . ?
N4 Fe1 N2 C3 17(8) . . . . ?
N3 Fe1 N2 C3 -175.5(6) . . . . ?
N1 Fe1 N2 C3 2.1(5) . . . . ?
Na1 Fe1 N2 C3 103.7(6) . . . . ?
Na2 Fe1 N2 C3 -100.0(6) . . . . ?
N4 Fe1 N2 Na1 -87(7) . . . . ?
N3 Fe1 N2 Na1 80.8(3) . . . . ?
N1 Fe1 N2 Na1 -101.6(2) . . . . ?
Na2 Fe1 N2 Na1 156.3(3) . . . . ?
N4 Fe1 N2 Na2 117(7) . . . . ?
N3 Fe1 N2 Na2 -75.5(3) . . . . ?
N1 Fe1 N2 Na2 102.1(3) . . . . ?
Na1 Fe1 N2 Na2 -156.3(3) . . . . ?
O1 Na1 N2 C7 -133.8(5) . . . . ?
O2 Na1 N2 C7 -12.6(6) . . . . ?
Fe1 Na1 N2 C7 118.8(5) . . . . ?
C8 Na1 N2 C7 34.1(4) . . . . ?
O1 Na1 N2 C3 -10.2(6) . . . . ?
O2 Na1 N2 C3 110.9(5) . . . . ?
C7 Na1 N2 C3 123.5(7) . . . . ?
Fe1 Na1 N2 C3 -117.7(6) . . . . ?
C8 Na1 N2 C3 157.6(6) . . . . ?
O1 Na1 N2 Fe1 107.4(3) . . . . ?
O2 Na1 N2 Fe1 -131.4(3) . . . . ?
C7 Na1 N2 Fe1 -118.8(5) . . . . ?
C8 Na1 N2 Fe1 -84.7(3) . . . . ?
O1 Na1 N2 Na2 -177.7(7) . . . . ?
O2 Na1 N2 Na2 -56.6(9) . . . . ?
C7 Na1 N2 Na2 -44.0(7) . . . . ?
Fe1 Na1 N2 Na2 74.8(7) . . . . ?
C8 Na1 N2 Na2 -9.9(6) . . . . ?
O3 Na2 N2 C7 141.0(5) . . . . ?
O4 Na2 N2 C7 27.5(6) . . . . ?
C8 Na2 N2 C7 -34.7(4) . . . . ?
Fe1 Na2 N2 C7 -119.5(5) . . . . ?
C3 Na2 N2 C7 122.9(6) . . . . ?
O3 Na2 N2 C3 18.1(6) . . . . ?
O4 Na2 N2 C3 -95.5(6) . . . . ?
C7 Na2 N2 C3 -122.9(6) . . . . ?
C8 Na2 N2 C3 -157.6(6) . . . . ?
Fe1 Na2 N2 C3 117.5(5) . . . . ?
O3 Na2 N2 Fe1 -99.5(4) . . . . ?
O4 Na2 N2 Fe1 147.0(4) . . . . ?
C7 Na2 N2 Fe1 119.5(5) . . . . ?
C8 Na2 N2 Fe1 84.9(3) . . . . ?
C3 Na2 N2 Fe1 -117.5(5) . . . . ?
O3 Na2 N2 Na1 -174.2(6) . . . . ?
O4 Na2 N2 Na1 72.2(8) . . . . ?
C7 Na2 N2 Na1 44.8(7) . . . . ?
C8 Na2 N2 Na1 10.1(6) . . . . ?
Fe1 Na2 N2 Na1 -74.8(7) . . . . ?
C3 Na2 N2 Na1 167.7(10) . . . . ?
N4 Fe1 N3 C8 179.2(6) . . . . ?
N2 Fe1 N3 C8 -0.3(6) . . . . ?
N1 Fe1 N3 C8 -7.9(12) . . . . ?
Na1 Fe1 N3 C8 56.2(5) . . . . ?
Na2 Fe1 N3 C8 -56.9(5) . . . . ?
N4 Fe1 N3 C22 3.6(7) . . . . ?
N2 Fe1 N3 C22 -175.9(7) . . . . ?
N1 Fe1 N3 C22 176.5(7) . . . . ?
Na1 Fe1 N3 C22 -119.4(6) . . . . ?
Na2 Fe1 N3 C22 127.5(6) . . . . ?
N2 Fe1 N4 N5 -45(12) . . . . ?
N3 Fe1 N4 N5 148(7) . . . . ?
N1 Fe1 N4 N5 -30(7) . . . . ?
Na1 Fe1 N4 N5 -130(7) . . . . ?
Na2 Fe1 N4 N5 71(7) . . . . ?
Fe1 N4 N5 Na3 34(8) . . . . ?
C10 N1 C2 C3 179.4(7) . . . . ?
Fe1 N1 C2 C3 -1.2(9) . . . . ?
C10 N1 C2 C1 1.0(11) . . . . ?
Fe1 N1 C2 C1 -179.6(6) . . . . ?
N1 C2 C3 N2 2.7(9) . . . . ?
C1 C2 C3 N2 -178.9(7) . . . . ?
N1 C2 C3 C4 -179.5(8) . . . . ?
C1 C2 C3 C4 -1.0(14) . . . . ?
N1 C2 C3 Na2 -53.4(7) . . . . ?
C1 C2 C3 Na2 125.1(7) . . . . ?
C7 N2 C3 C2 -178.3(7) . . . . ?
Fe1 N2 C3 C2 -3.2(8) . . . . ?
Na1 N2 C3 C2 90.1(6) . . . . ?
Na2 N2 C3 C2 -95.1(6) . . . . ?
C7 N2 C3 C4 3.5(11) . . . . ?
Fe1 N2 C3 C4 178.6(6) . . . . ?
Na1 N2 C3 C4 -88.0(7) . . . . ?
Na2 N2 C3 C4 86.7(7) . . . . ?
C7 N2 C3 Na2 -83.2(7) . . . . ?
Fe1 N2 C3 Na2 91.9(5) . . . . ?
Na1 N2 C3 Na2 -174.8(4) . . . . ?
O3 Na2 C3 C2 -61.5(6) . . . . ?
O4 Na2 C3 C2 -153.4(5) . . . . ?
N2 Na2 C3 C2 104.4(7) . . . . ?
C7 Na2 C3 C2 139.1(6) . . . . ?
C8 Na2 C3 C2 121.8(5) . . . . ?
Fe1 Na2 C3 C2 62.6(5) . . . . ?
O3 Na2 C3 N2 -165.9(5) . . . . ?
O4 Na2 C3 N2 102.2(6) . . . . ?
C7 Na2 C3 N2 34.7(4) . . . . ?
C8 Na2 C3 N2 17.4(4) . . . . ?
Fe1 Na2 C3 N2 -41.8(4) . . . . ?
O3 Na2 C3 C4 80.4(6) . . . . ?
O4 Na2 C3 C4 -11.5(7) . . . . ?
N2 Na2 C3 C4 -113.7(8) . . . . ?
C7 Na2 C3 C4 -79.0(6) . . . . ?
C8 Na2 C3 C4 -96.2(6) . . . . ?
Fe1 Na2 C3 C4 -155.5(6) . . . . ?
C2 C3 C4 C5 -179.1(8) . . . . ?
N2 C3 C4 C5 -1.4(11) . . . . ?
Na2 C3 C4 C5 53.7(9) . . . . ?
C3 C4 C5 C6 0.1(14) . . . . ?
C4 C5 C6 C7 -0.8(14) . . . . ?
C3 N2 C7 C8 175.6(7) . . . . ?
Fe1 N2 C7 C8 0.6(9) . . . . ?
Na1 N2 C7 C8 -82.1(6) . . . . ?
Na2 N2 C7 C8 80.7(6) . . . . ?
C3 N2 C7 C6 -4.2(11) . . . . ?
Fe1 N2 C7 C6 -179.2(6) . . . . ?
Na1 N2 C7 C6 98.1(7) . . . . ?
Na2 N2 C7 C6 -99.1(7) . . . . ?
C3 N2 C7 Na2 94.9(7) . . . . ?
Fe1 N2 C7 Na2 -80.1(4) . . . . ?
Na1 N2 C7 Na2 -162.9(3) . . . . ?
C3 N2 C7 Na1 -102.2(7) . . . . ?
Fe1 N2 C7 Na1 82.7(4) . . . . ?
Na2 N2 C7 Na1 162.9(3) . . . . ?
C5 C6 C7 C8 -177.1(8) . . . . ?
C5 C6 C7 N2 2.7(12) . . . . ?
C5 C6 C7 Na2 -72.6(9) . . . . ?
C5 C6 C7 Na1 73.6(9) . . . . ?
O3 Na2 C7 C8 174.5(7) . . . . ?
O4 Na2 C7 C8 89.2(5) . . . . ?
N2 Na2 C7 C8 -113.4(6) . . . . ?
Fe1 Na2 C7 C8 -75.0(4) . . . . ?
C3 Na2 C7 C8 -142.4(6) . . . . ?
O3 Na2 C7 N2 -72.1(8) . . . . ?
O4 Na2 C7 N2 -157.4(5) . . . . ?
C8 Na2 C7 N2 113.4(6) . . . . ?
Fe1 Na2 C7 N2 38.4(3) . . . . ?
C3 Na2 C7 N2 -29.1(4) . . . . ?
O3 Na2 C7 C6 40.9(10) . . . . ?
O4 Na2 C7 C6 -44.4(6) . . . . ?
N2 Na2 C7 C6 113.0(7) . . . . ?
C8 Na2 C7 C6 -133.6(8) . . . . ?
Fe1 Na2 C7 C6 151.3(6) . . . . ?
C3 Na2 C7 C6 83.9(6) . . . . ?
O3 Na2 C7 Na1 -93.3(8) . . . . ?
O4 Na2 C7 Na1 -178.6(5) . . . . ?
N2 Na2 C7 Na1 -21.2(4) . . . . ?
C8 Na2 C7 Na1 92.2(6) . . . . ?
Fe1 Na2 C7 Na1 17.2(3) . . . . ?
C3 Na2 C7 Na1 -50.2(4) . . . . ?
O1 Na1 C7 C8 177.6(5) . . . . ?
O2 Na1 C7 C8 -76.8(5) . . . . ?
N2 Na1 C7 C8 112.8(7) . . . . ?
Fe1 Na1 C7 C8 73.6(5) . . . . ?
O1 Na1 C7 N2 64.8(6) . . . . ?
O2 Na1 C7 N2 170.4(4) . . . . ?
Fe1 Na1 C7 N2 -39.3(4) . . . . ?
C8 Na1 C7 N2 -112.8(7) . . . . ?
O1 Na1 C7 C6 -47.2(7) . . . . ?
O2 Na1 C7 C6 58.3(6) . . . . ?
N2 Na1 C7 C6 -112.1(7) . . . . ?
Fe1 Na1 C7 C6 -151.3(6) . . . . ?
C8 Na1 C7 C6 135.1(8) . . . . ?
O1 Na1 C7 Na2 86.7(6) . . . . ?
O2 Na1 C7 Na2 -167.7(4) . . . . ?
N2 Na1 C7 Na2 21.9(4) . . . . ?
Fe1 Na1 C7 Na2 -17.4(3) . . . . ?
C8 Na1 C7 Na2 -90.9(6) . . . . ?
N2 C7 C8 N3 -0.8(9) . . . . ?
C6 C7 C8 N3 178.9(8) . . . . ?
Na2 C7 C8 N3 66.9(6) . . . . ?
Na1 C7 C8 N3 -65.2(6) . . . . ?
N2 C7 C8 C9 -179.0(7) . . . . ?
C6 C7 C8 C9 0.8(14) . . . . ?
Na2 C7 C8 C9 -111.2(8) . . . . ?
Na1 C7 C8 C9 116.6(8) . . . . ?
N2 C7 C8 Na2 -67.7(5) . . . . ?
C6 C7 C8 Na2 112.0(10) . . . . ?
Na1 C7 C8 Na2 -132.2(3) . . . . ?
N2 C7 C8 Na1 64.4(5) . . . . ?
C6 C7 C8 Na1 -115.8(10) . . . . ?
Na2 C7 C8 Na1 132.2(3) . . . . ?
C22 N3 C8 C7 176.6(7) . . . . ?
Fe1 N3 C8 C7 0.7(9) . . . . ?
C22 N3 C8 C9 -5.2(11) . . . . ?
Fe1 N3 C8 C9 178.9(6) . . . . ?
C22 N3 C8 Na2 -127.6(6) . . . . ?
Fe1 N3 C8 Na2 56.5(4) . . . . ?
C22 N3 C8 Na1 122.6(6) . . . . ?
Fe1 N3 C8 Na1 -53.2(4) . . . . ?
O3 Na2 C8 C7 -56(7) . . . . ?
O4 Na2 C8 C7 -92.9(5) . . . . ?
N2 Na2 C8 C7 39.6(4) . . . . ?
Fe1 Na2 C8 C7 86.8(5) . . . . ?
C3 Na2 C8 C7 29.4(5) . . . . ?
O3 Na2 C8 N3 -176(6) . . . . ?
O4 Na2 C8 N3 146.8(5) . . . . ?
N2 Na2 C8 N3 -80.6(5) . . . . ?
C7 Na2 C8 N3 -120.2(7) . . . . ?
Fe1 Na2 C8 N3 -33.4(4) . . . . ?
C3 Na2 C8 N3 -90.9(5) . . . . ?
O3 Na2 C8 C9 60(7) . . . . ?
O4 Na2 C8 C9 23.0(7) . . . . ?
N2 Na2 C8 C9 155.5(7) . . . . ?
C7 Na2 C8 C9 115.9(8) . . . . ?
Fe1 Na2 C8 C9 -157.2(7) . . . . ?
C3 Na2 C8 C9 145.3(7) . . . . ?
O3 Na2 C8 Na1 -99(7) . . . . ?
O4 Na2 C8 Na1 -136.1(3) . . . . ?
N2 Na2 C8 Na1 -3.5(2) . . . . ?
C7 Na2 C8 Na1 -43.1(4) . . . . ?
Fe1 Na2 C8 Na1 43.71(18) . . . . ?
C3 Na2 C8 Na1 -13.7(3) . . . . ?
O1 Na1 C8 C7 -5.1(11) . . . . ?
O2 Na1 C8 C7 106.8(5) . . . . ?
N2 Na1 C8 C7 -40.1(5) . . . . ?
Fe1 Na1 C8 C7 -88.6(5) . . . . ?
O1 Na1 C8 N3 116.2(9) . . . . ?
O2 Na1 C8 N3 -131.9(4) . . . . ?
N2 Na1 C8 N3 81.2(5) . . . . ?
C7 Na1 C8 N3 121.3(7) . . . . ?
Fe1 Na1 C8 N3 32.7(3) . . . . ?
O1 Na1 C8 C9 -119.1(10) . . . . ?
O2 Na1 C8 C9 -7.2(7) . . . . ?
N2 Na1 C8 C9 -154.1(8) . . . . ?
C7 Na1 C8 C9 -114.0(9) . . . . ?
Fe1 Na1 C8 C9 157.3(7) . . . . ?
O1 Na1 C8 Na2 38.6(10) . . . . ?
O2 Na1 C8 Na2 150.5(3) . . . . ?
N2 Na1 C8 Na2 3.7(2) . . . . ?
C7 Na1 C8 Na2 43.8(4) . . . . ?
Fe1 Na1 C8 Na2 -44.89(19) . . . . ?
C2 N1 C10 C11 -89.1(9) . . . . ?
Fe1 N1 C10 C11 91.6(8) . . . . ?
C2 N1 C10 C15 94.3(9) . . . . ?
Fe1 N1 C10 C15 -85.1(8) . . . . ?
N1 C10 C11 C12 -172.8(7) . . . . ?
C15 C10 C11 C12 3.9(12) . . . . ?
N1 C10 C11 C16 4.1(12) . . . . ?
C15 C10 C11 C16 -179.2(7) . . . . ?
C10 C11 C12 C13 -0.9(13) . . . . ?
C16 C11 C12 C13 -177.7(8) . . . . ?
C10 C11 C12 Na3 62.9(8) . . . . ?
C16 C11 C12 Na3 -113.9(7) . . . . ?
C11 C12 C13 C14 -2.3(14) . . . . ?
Na3 C12 C13 C14 -84.0(8) . . . . ?
C11 C12 C13 Na3 81.7(8) . . . . ?
C12 C13 C14 C15 2.4(14) . . . . ?
Na3 C13 C14 C15 -83.8(8) . . . . ?
C12 C13 C14 Na3 86.2(8) . . . . ?
C13 C14 C15 C10 0.7(13) . . . . ?
Na3 C14 C15 C10 -67.5(7) . . . . ?
C13 C14 C15 C19 -179.4(8) . . . . ?
Na3 C14 C15 C19 112.4(7) . . . . ?
N1 C10 C15 C14 172.9(7) . . . . ?
C11 C10 C15 C14 -3.8(12) . . . . ?
N1 C10 C15 C19 -7.0(12) . . . . ?
C11 C10 C15 C19 176.3(8) . . . . ?
C12 C11 C16 C18 85.3(10) . . . . ?
C10 C11 C16 C18 -91.6(10) . . . . ?
C12 C11 C16 C17 -38.9(12) . . . . ?
C10 C11 C16 C17 144.3(9) . . . . ?
C14 C15 C19 C20 57.5(11) . . . . ?
C10 C15 C19 C20 -122.6(9) . . . . ?
C14 C15 C19 C21 -66.6(10) . . . . ?
C10 C15 C19 C21 113.3(9) . . . . ?
C8 N3 C22 C23 106.2(9) . . . . ?
Fe1 N3 C22 C23 -78.2(9) . . . . ?
C8 N3 C22 C27 -76.2(9) . . . . ?
Fe1 N3 C22 C27 99.4(8) . . . . ?
C27 C22 C23 C24 -0.4(12) . . . . ?
N3 C22 C23 C24 177.2(7) . . . . ?
C27 C22 C23 C28 -178.4(8) . . . . ?
N3 C22 C23 C28 -0.9(12) . . . . ?
C22 C23 C24 C25 1.4(13) . . . . ?
C28 C23 C24 C25 179.5(8) . . . . ?
C23 C24 C25 C26 -2.2(14) . . . . ?
C24 C25 C26 C27 2.0(14) . . . . ?
C25 C26 C27 C22 -1.0(13) . . . . ?
C25 C26 C27 C31 -179.0(8) . . . . ?
C23 C22 C27 C26 0.2(12) . . . . ?
N3 C22 C27 C26 -177.5(7) . . . . ?
C23 C22 C27 C31 178.1(7) . . . . ?
N3 C22 C27 C31 0.5(11) . . . . ?
C24 C23 C28 C30 80.9(11) . . . . ?
C22 C23 C28 C30 -101.0(11) . . . . ?
C24 C23 C28 C29 -43.7(12) . . . . ?
C22 C23 C28 C29 134.4(9) . . . . ?
C26 C27 C31 C33 -37.8(11) . . . . ?
C22 C27 C31 C33 144.2(8) . . . . ?
C26 C27 C31 C32 87.7(9) . . . . ?
C22 C27 C31 C32 -90.3(9) . . . . ?
N4 N5 Na3 N7 -143.1(8) . . . . ?
N4 N5 Na3 C13 -4.3(10) . . . . ?
N4 N5 Na3 C40 -140.4(9) . . . . ?
N4 N5 Na3 C14 19.1(9) . . . . ?
N4 N5 Na3 Fe2 169.2(7) . . . . ?
N4 N5 Na3 C36 -110.3(9) . . . . ?
N4 N5 Na3 C12 -27.2(9) . . . . ?
C14 C13 Na3 N5 61.3(6) . . . . ?
C12 C13 Na3 N5 -59.5(6) . . . . ?
C14 C13 Na3 N7 -152.9(5) . . . . ?
C12 C13 Na3 N7 86.3(6) . . . . ?
C14 C13 Na3 C40 -179.2(5) . . . . ?
C12 C13 Na3 C40 60.0(7) . . . . ?
C12 C13 Na3 C14 -120.8(8) . . . . ?
C14 C13 Na3 Fe2 -113.4(5) . . . . ?
C12 C13 Na3 Fe2 125.8(5) . . . . ?
C14 C13 Na3 C36 -158.8(6) . . . . ?
C12 C13 Na3 C36 80.4(6) . . . . ?
C14 C13 Na3 C12 120.8(8) . . . . ?
C13 C14 Na3 N5 -125.1(6) . . . . ?
C15 C14 Na3 N5 -3.2(6) . . . . ?
C13 C14 Na3 N7 35.5(7) . . . . ?
C15 C14 Na3 N7 157.4(5) . . . . ?
C15 C14 Na3 C13 121.8(8) . . . . ?
C13 C14 Na3 C40 1.4(9) . . . . ?
C15 C14 Na3 C40 123.2(7) . . . . ?
C13 C14 Na3 Fe2 80.7(6) . . . . ?
C15 C14 Na3 Fe2 -157.4(5) . . . . ?
C13 C14 Na3 C36 22.2(6) . . . . ?
C15 C14 Na3 C36 144.0(5) . . . . ?
C13 C14 Na3 C12 -32.5(5) . . . . ?
C15 C14 Na3 C12 89.4(6) . . . . ?
N9 Fe2 Na3 N5 -81.3(4) . . . . ?
N7 Fe2 Na3 N5 96.9(4) . . . . ?
N6 Fe2 Na3 N5 172.4(4) . . . . ?
N8 Fe2 Na3 N5 13.3(4) . . . . ?
N9 Fe2 Na3 N7 -178.2(4) . . . . ?
N6 Fe2 Na3 N7 75.5(3) . . . . ?
N8 Fe2 Na3 N7 -83.6(3) . . . . ?
N9 Fe2 Na3 C13 92.0(4) . . . . ?
N7 Fe2 Na3 C13 -89.8(4) . . . . ?
N6 Fe2 Na3 C13 -14.3(3) . . . . ?
N8 Fe2 Na3 C13 -173.4(3) . . . . ?
N9 Fe2 Na3 C40 -147.6(4) . . . . ?
N7 Fe2 Na3 C40 30.6(3) . . . . ?
N6 Fe2 Na3 C40 106.1(3) . . . . ?
N8 Fe2 Na3 C40 -53.0(3) . . . . ?
N9 Fe2 Na3 C14 63.0(4) . . . . ?
N7 Fe2 Na3 C14 -118.8(4) . . . . ?
N6 Fe2 Na3 C14 -43.3(3) . . . . ?
N8 Fe2 Na3 C14 157.6(3) . . . . ?
N9 Fe2 Na3 C36 152.7(4) . . . . ?
N7 Fe2 Na3 C36 -29.1(3) . . . . ?
N6 Fe2 Na3 C36 46.4(3) . . . . ?
N8 Fe2 Na3 C36 -112.8(3) . . . . ?
N9 Fe2 Na3 C12 119.3(4) . . . . ?
N7 Fe2 Na3 C12 -62.5(4) . . . . ?
N6 Fe2 Na3 C12 13.1(3) . . . . ?
N8 Fe2 Na3 C12 -146.1(3) . . . . ?
C11 C12 Na3 N5 5.5(6) . . . . ?
C13 C12 Na3 N5 126.7(6) . . . . ?
C11 C12 Na3 N7 136.7(5) . . . . ?
C13 C12 Na3 N7 -102.1(6) . . . . ?
C11 C12 Na3 C13 -121.1(9) . . . . ?
C11 C12 Na3 C40 106.3(6) . . . . ?
C13 C12 Na3 C40 -132.6(6) . . . . ?
C11 C12 Na3 C14 -88.8(6) . . . . ?
C13 C12 Na3 C14 32.4(5) . . . . ?
C11 C12 Na3 Fe2 170.3(5) . . . . ?
C13 C12 Na3 Fe2 -68.6(6) . . . . ?
C11 C12 Na3 C36 143.3(6) . . . . ?
C13 C12 Na3 C36 -95.5(6) . . . . ?
N9 Fe2 N6 C35 173.8(6) . . . . ?
N7 Fe2 N6 C35 6.3(5) . . . . ?
N8 Fe2 N6 C35 31.8(11) . . . . ?
Na3 Fe2 N6 C35 -48.9(5) . . . . ?
N9 Fe2 N6 C43 -7.0(7) . . . . ?
N7 Fe2 N6 C43 -174.5(7) . . . . ?
N8 Fe2 N6 C43 -149.1(7) . . . . ?
Na3 Fe2 N6 C43 130.3(6) . . . . ?
N9 Fe2 N7 C40 91.4(15) . . . . ?
N6 Fe2 N7 C40 175.0(6) . . . . ?
N8 Fe2 N7 C40 3.9(5) . . . . ?
Na3 Fe2 N7 C40 -82.9(5) . . . . ?
N9 Fe2 N7 C36 -89.7(15) . . . . ?
N6 Fe2 N7 C36 -6.1(6) . . . . ?
N8 Fe2 N7 C36 -177.1(6) . . . . ?
Na3 Fe2 N7 C36 96.1(6) . . . . ?
N9 Fe2 N7 Na3 174.2(13) . . . . ?
N6 Fe2 N7 Na3 -102.2(3) . . . . ?
N8 Fe2 N7 Na3 86.8(2) . . . . ?
N5 Na3 N7 C40 5.5(6) . . . . ?
C13 Na3 N7 C40 -134.4(5) . . . . ?
C14 Na3 N7 C40 -150.4(5) . . . . ?
Fe2 Na3 N7 C40 120.0(5) . . . . ?
C36 Na3 N7 C40 -121.2(6) . . . . ?
C12 Na3 N7 C40 -106.8(5) . . . . ?
N5 Na3 N7 C36 126.8(5) . . . . ?
C13 Na3 N7 C36 -13.2(5) . . . . ?
C40 Na3 N7 C36 121.2(6) . . . . ?
C14 Na3 N7 C36 -29.2(6) . . . . ?
Fe2 Na3 N7 C36 -118.7(5) . . . . ?
C12 Na3 N7 C36 14.5(5) . . . . ?
N5 Na3 N7 Fe2 -114.5(3) . . . . ?
C13 Na3 N7 Fe2 105.6(3) . . . . ?
C40 Na3 N7 Fe2 -120.0(5) . . . . ?
C14 Na3 N7 Fe2 89.6(4) . . . . ?
C36 Na3 N7 Fe2 118.7(5) . . . . ?
C12 Na3 N7 Fe2 133.2(3) . . . . ?
N9 Fe2 N8 C41 -172.0(6) . . . . ?
N7 Fe2 N8 C41 -4.6(5) . . . . ?
N6 Fe2 N8 C41 -30.1(11) . . . . ?
Na3 Fe2 N8 C41 52.9(5) . . . . ?
N9 Fe2 N8 C55 11.0(7) . . . . ?
N7 Fe2 N8 C55 178.4(7) . . . . ?
N6 Fe2 N8 C55 152.9(7) . . . . ?
Na3 Fe2 N8 C55 -124.0(6) . . . . ?
N7 Fe2 N9 N10 66(38) . . . . ?
N6 Fe2 N9 N10 -15(38) . . . . ?
N8 Fe2 N9 N10 152(37) . . . . ?
Na3 Fe2 N9 N10 -121(37) . . . . ?
C43 N6 C35 C36 175.4(7) . . . . ?
Fe2 N6 C35 C36 -5.4(9) . . . . ?
C43 N6 C35 C34 -3.7(11) . . . . ?
Fe2 N6 C35 C34 175.5(6) . . . . ?
N6 C35 C36 C37 -179.0(8) . . . . ?
C34 C35 C36 C37 0.1(15) . . . . ?
N6 C35 C36 N7 0.6(9) . . . . ?
C34 C35 C36 N7 179.6(8) . . . . ?
N6 C35 C36 Na3 59.6(7) . . . . ?
C34 C35 C36 Na3 -121.4(8) . . . . ?
C40 N7 C36 C37 3.2(11) . . . . ?
Fe2 N7 C36 C37 -175.7(6) . . . . ?
Na3 N7 C36 C37 -86.0(7) . . . . ?
C40 N7 C36 C35 -176.4(7) . . . . ?
Fe2 N7 C36 C35 4.7(9) . . . . ?
Na3 N7 C36 C35 94.4(6) . . . . ?
C40 N7 C36 Na3 89.2(6) . . . . ?
Fe2 N7 C36 Na3 -89.7(4) . . . . ?
N5 Na3 C36 C37 40.4(7) . . . . ?
N7 Na3 C36 C37 116.2(7) . . . . ?
C13 Na3 C36 C37 -76.3(6) . . . . ?
C40 Na3 C36 C37 82.0(6) . . . . ?
C14 Na3 C36 C37 -86.1(6) . . . . ?
Fe2 Na3 C36 C37 156.6(6) . . . . ?
C12 Na3 C36 C37 -49.7(6) . . . . ?
N5 Na3 C36 C35 178.7(5) . . . . ?
N7 Na3 C36 C35 -105.6(7) . . . . ?
C13 Na3 C36 C35 61.9(6) . . . . ?
C40 Na3 C36 C35 -139.7(7) . . . . ?
C14 Na3 C36 C35 52.1(6) . . . . ?
Fe2 Na3 C36 C35 -65.1(5) . . . . ?
C12 Na3 C36 C35 88.6(6) . . . . ?
N5 Na3 C36 N7 -75.8(6) . . . . ?
C13 Na3 C36 N7 167.5(5) . . . . ?
C40 Na3 C36 N7 -34.1(4) . . . . ?
C14 Na3 C36 N7 157.7(5) . . . . ?
Fe2 Na3 C36 N7 40.4(4) . . . . ?
C12 Na3 C36 N7 -165.8(5) . . . . ?
C35 C36 C37 C38 179.1(8) . . . . ?
N7 C36 C37 C38 -0.4(12) . . . . ?
Na3 C36 C37 C38 -58.4(8) . . . . ?
C36 C37 C38 C39 -1.3(13) . . . . ?
C37 C38 C39 C40 0.3(13) . . . . ?
C38 C39 C40 N7 2.5(12) . . . . ?
C38 C39 C40 C41 179.1(8) . . . . ?
C38 C39 C40 Na3 70.9(8) . . . . ?
C36 N7 C40 C39 -4.3(11) . . . . ?
Fe2 N7 C40 C39 174.6(6) . . . . ?
Na3 N7 C40 C39 91.3(7) . . . . ?
C36 N7 C40 C41 178.5(7) . . . . ?
Fe2 N7 C40 C41 -2.6(8) . . . . ?
Na3 N7 C40 C41 -85.9(6) . . . . ?
C36 N7 C40 Na3 -95.7(6) . . . . ?
Fe2 N7 C40 Na3 83.2(4) . . . . ?
N5 Na3 C40 C39 68.0(6) . . . . ?
N7 Na3 C40 C39 -116.5(8) . . . . ?
C13 Na3 C40 C39 -58.0(7) . . . . ?
C14 Na3 C40 C39 -58.8(9) . . . . ?
Fe2 Na3 C40 C39 -155.0(6) . . . . ?
C36 Na3 C40 C39 -85.6(6) . . . . ?
C12 Na3 C40 C39 -33.3(6) . . . . ?
N5 Na3 C40 N7 -175.5(5) . . . . ?
C13 Na3 C40 N7 58.5(5) . . . . ?
C14 Na3 C40 N7 57.7(8) . . . . ?
Fe2 Na3 C40 N7 -38.4(4) . . . . ?
C36 Na3 C40 N7 31.0(4) . . . . ?
C12 Na3 C40 N7 83.2(5) . . . . ?
N5 Na3 C40 C41 -65.5(5) . . . . ?
N7 Na3 C40 C41 110.1(7) . . . . ?
C13 Na3 C40 C41 168.6(5) . . . . ?
C14 Na3 C40 C41 167.8(6) . . . . ?
Fe2 Na3 C40 C41 71.6(5) . . . . ?
C36 Na3 C40 C41 141.0(6) . . . . ?
C12 Na3 C40 C41 -166.7(5) . . . . ?
C55 N8 C41 C40 -178.4(7) . . . . ?
Fe2 N8 C41 C40 4.4(9) . . . . ?
C55 N8 C41 C42 0.9(11) . . . . ?
Fe2 N8 C41 C42 -176.3(6) . . . . ?
C39 C40 C41 N8 -178.0(8) . . . . ?
N7 C40 C41 N8 -1.2(9) . . . . ?
Na3 C40 C41 N8 -66.3(6) . . . . ?
C39 C40 C41 C42 2.7(14) . . . . ?
N7 C40 C41 C42 179.5(7) . . . . ?
Na3 C40 C41 C42 114.4(7) . . . . ?
C35 N6 C43 C44 96.0(9) . . . . ?
Fe2 N6 C43 C44 -83.1(9) . . . . ?
C35 N6 C43 C48 -87.7(9) . . . . ?
Fe2 N6 C43 C48 93.1(8) . . . . ?
C48 C43 C44 C45 -0.9(12) . . . . ?
N6 C43 C44 C45 175.1(7) . . . . ?
C48 C43 C44 C49 178.4(7) . . . . ?
N6 C43 C44 C49 -5.6(12) . . . . ?
C43 C44 C45 C46 -0.4(13) . . . . ?
C49 C44 C45 C46 -179.8(8) . . . . ?
C44 C45 C46 C47 1.2(15) . . . . ?
C45 C46 C47 C48 -0.5(16) . . . . ?
C46 C47 C48 C43 -0.9(14) . . . . ?
C46 C47 C48 C52 179.8(10) . . . . ?
C44 C43 C48 C47 1.6(13) . . . . ?
N6 C43 C48 C47 -174.6(8) . . . . ?
C44 C43 C48 C52 -179.1(9) . . . . ?
N6 C43 C48 C52 4.8(12) . . . . ?
C43 C44 C49 C50 -118.4(9) . . . . ?
C45 C44 C49 C50 60.9(10) . . . . ?
C43 C44 C49 C51 116.7(9) . . . . ?
C45 C44 C49 C51 -64.0(10) . . . . ?
C47 C48 C52 C54 58.3(13) . . . . ?
C43 C48 C52 C54 -121.1(10) . . . . ?
C47 C48 C52 C53 -66.7(12) . . . . ?
C43 C48 C52 C53 113.9(10) . . . . ?
C41 N8 C55 C60 91.6(9) . . . . ?
Fe2 N8 C55 C60 -91.4(8) . . . . ?
C41 N8 C55 C56 -87.5(9) . . . . ?
Fe2 N8 C55 C56 89.4(8) . . . . ?
C60 C55 C56 C57 1.8(13) . . . . ?
N8 C55 C56 C57 -179.1(7) . . . . ?
C60 C55 C56 C61 -177.4(8) . . . . ?
N8 C55 C56 C61 1.7(12) . . . . ?
C55 C56 C57 C58 -1.2(14) . . . . ?
C61 C56 C57 C58 178.0(9) . . . . ?
C56 C57 C58 C59 -0.1(15) . . . . ?
C57 C58 C59 C60 1.1(16) . . . . ?
C58 C59 C60 C55 -0.5(14) . . . . ?
C58 C59 C60 C64 179.2(9) . . . . ?
C56 C55 C60 C59 -0.9(13) . . . . ?
N8 C55 C60 C59 180.0(8) . . . . ?
C56 C55 C60 C64 179.3(8) . . . . ?
N8 C55 C60 C64 0.2(13) . . . . ?
C57 C56 C61 C62 67.8(11) . . . . ?
C55 C56 C61 C62 -113.1(10) . . . . ?
C57 C56 C61 C63 -57.0(11) . . . . ?
C55 C56 C61 C63 122.2(9) . . . . ?
C59 C60 C64 C65 -61.7(12) . . . . ?
C55 C60 C64 C65 118.1(10) . . . . ?
C59 C60 C64 C66 59.5(12) . . . . ?
C55 C60 C64 C66 -120.8(10) . . . . ?
O2 Na1 O1 C67 -107.3(9) . . . . ?
N2 Na1 O1 C67 32.8(10) . . . . ?
C7 Na1 O1 C67 1.6(11) . . . . ?
Fe1 Na1 O1 C67 76.0(9) . . . . ?
C8 Na1 O1 C67 4.8(15) . . . . ?
O2 Na1 O1 C70 58.3(10) . . . . ?
N2 Na1 O1 C70 -161.6(9) . . . . ?
C7 Na1 O1 C70 167.2(9) . . . . ?
Fe1 Na1 O1 C70 -118.4(9) . . . . ?
C8 Na1 O1 C70 170.4(10) . . . . ?
C70 O1 C67 C68 -16.3(17) . . . . ?
Na1 O1 C67 C68 152.2(12) . . . . ?
O1 C67 C68 C69 9(2) . . . . ?
C67 C68 C69 C70 2(3) . . . . ?
C67 O1 C70 C69 17.1(16) . . . . ?
Na1 O1 C70 C69 -150.2(11) . . . . ?
C68 C69 C70 O1 -12(2) . . . . ?
O1 Na1 O2 C71 -39.4(9) . . . . ?
N2 Na1 O2 C71 -169.3(8) . . . . ?
C7 Na1 O2 C71 -175.8(9) . . . . ?
Fe1 Na1 O2 C71 135.7(8) . . . . ?
C8 Na1 O2 C71 158.4(9) . . . . ?
O1 Na1 O2 C74 134.2(8) . . . . ?
N2 Na1 O2 C74 4.3(9) . . . . ?
C7 Na1 O2 C74 -2.3(8) . . . . ?
Fe1 Na1 O2 C74 -50.8(10) . . . . ?
C8 Na1 O2 C74 -28.1(8) . . . . ?
C74 O2 C71 C72 13.1(13) . . . . ?
Na1 O2 C71 C72 -172.7(8) . . . . ?
O2 C71 C72 C73 -20.1(16) . . . . ?
C71 C72 C73 C74 19.2(17) . . . . ?
C71 O2 C74 C73 -1.9(13) . . . . ?
Na1 O2 C74 C73 -176.5(8) . . . . ?
C72 C73 C74 O2 -11.2(16) . . . . ?
O4 Na2 O3 C75 109.0(10) . . . . ?
N2 Na2 O3 C75 -20.9(12) . . . . ?
C7 Na2 O3 C75 20.6(14) . . . . ?
C8 Na2 O3 C75 72(7) . . . . ?
Fe1 Na2 O3 C75 -69.6(11) . . . . ?
C3 Na2 O3 C75 -12.6(11) . . . . ?
O4 Na2 O3 C78 -60.1(8) . . . . ?
N2 Na2 O3 C78 170.0(7) . . . . ?
C7 Na2 O3 C78 -148.5(8) . . . . ?
C8 Na2 O3 C78 -97(7) . . . . ?
Fe1 Na2 O3 C78 121.3(8) . . . . ?
C3 Na2 O3 C78 178.3(8) . . . . ?
C78 O3 C75 C76 -19.3(15) . . . . ?
Na2 O3 C75 C76 171.0(8) . . . . ?
O3 C75 C76 C77 37.4(16) . . . . ?
C75 C76 C77 C78 -42.9(18) . . . . ?
C76 C77 C78 O3 30.3(17) . . . . ?
C75 O3 C78 C77 -6.4(16) . . . . ?
Na2 O3 C78 C77 164.4(9) . . . . ?
O3 Na2 O4 C82 135.1(14) . . . . ?
N2 Na2 O4 C82 -89.1(14) . . . . ?
C7 Na2 O4 C82 -75.0(14) . . . . ?
C8 Na2 O4 C82 -46.9(14) . . . . ?
Fe1 Na2 O4 C82 -47.3(16) . . . . ?
C3 Na2 O4 C82 -120.9(13) . . . . ?
O3 Na2 O4 C79 -61.7(9) . . . . ?
N2 Na2 O4 C79 74.1(10) . . . . ?
C7 Na2 O4 C79 88.2(9) . . . . ?
C8 Na2 O4 C79 116.3(9) . . . . ?
Fe1 Na2 O4 C79 115.9(10) . . . . ?
C3 Na2 O4 C79 42.3(10) . . . . ?
C82 O4 C79 C80 -0.2(19) . . . . ?
Na2 O4 C79 C80 -168.5(13) . . . . ?
O4 C79 C80 C81 -5(2) . . . . ?
C79 C80 C81 C82 9(2) . . . . ?
C79 O4 C82 C81 5.6(17) . . . . ?
Na2 O4 C82 C81 169.4(10) . . . . ?
C80 C81 C82 O4 -9(2) . . . . ?
